data_1573413
loop_
_publ_author_name
'Corner, Sophie C.'
'Blackmore, William J. A.'
'Gransbury, Gemma K.'
'Mattioni, Andrea'
'Whitehead, George F. S.'
'Chilton, Nicholas F.'
'Mills, David P.'

_publ_section_title
;
 A fluorobenzene-bound dysprosium half-sandwich dication single-molecule
 magnet
;
_journal_name_full 'Chemical Science'
_journal_paper_doi 10.1039/D4SC06661H
_journal_year 2024
_chemical_formula_moiety 'C36 H54 F2 Si3 Y, 2(Al C12 F27.5 O3)'
_chemical_formula_sum 'C60 H54 Al2 F57 O6 Si3 Y'
_chemical_formula_weight 2181.17
_chemical_name_systematic '[Y(Cp''')(Cp*)(FPh)2][{Al[OC(CF3)3]3}2(F)]'
_chemical_properties_physical Air-sensitive,Moisture-sensitive
_space_group_crystal_system triclinic
_space_group_IT_number 2
_space_group_name_Hall '-P 1'
_space_group_name_H-M_alt 'P -1'
_atom_sites_solution_hydrogens geom
_atom_sites_solution_primary dual
_atom_sites_solution_secondary difmap
_audit_creation_date 2024-04-15
_audit_creation_method
;
Olex2 1.2
(compiled 2018.05.29 svn.r3508 for OlexSys, GUI svn.r5506)
;
_audit_update_record
;
2024-06-26 deposited with the CCDC.	2024-11-28 downloaded from the CCDC.
;
_cell_angle_alpha 105.461(2)
_cell_angle_beta 104.692(2)
_cell_angle_gamma 113.530(3)
_cell_formula_units_Z 2
_cell_length_a 16.6426(5)
_cell_length_b 16.7663(4)
_cell_length_c 18.4889(3)
_cell_measurement_reflns_used 16189
_cell_measurement_temperature 100.0(3)
_cell_measurement_theta_max 74.9860
_cell_measurement_theta_min 2.6770
_cell_volume 4163.3(3)
_computing_cell_refinement 'CrysAlisPro 1.171.40.69a (Rigaku OD, 2020)'
_computing_data_collection 'CrysAlisPro 1.171.40.69a (Rigaku OD, 2020)'
_computing_data_reduction 'CrysAlisPro 1.171.40.69a (Rigaku OD, 2020)'
_computing_molecular_graphics 'Olex2 (Dolomanov et al., 2009)'
_computing_publication_material 'Olex2 (Dolomanov et al., 2009)'
_computing_structure_refinement 'ShelXL (Sheldrick, 2015)'
_computing_structure_solution 'SHELXT 2018/2 (Sheldrick, 2018)'
_diffrn_ambient_environment N~2~
_diffrn_ambient_temperature 100.0(3)
_diffrn_detector 'Hybrid Pixel Array Detector'
_diffrn_detector_area_resol_mean 10.0000
_diffrn_measured_fraction_theta_full 0.995
_diffrn_measured_fraction_theta_max 0.995
_diffrn_measurement_details
;
List of Runs (angles in degrees, time in seconds):

  # Type    Start    End  Width  t~exp~   \w     \q     \k     \f   Frames
#--------------------------------------------------------------------------
  1  \w     -1.00  32.00   0.50    1.00    --   46.08  30.00 150.00   66
  2  \w    -43.00 134.00   0.50    1.00    --   46.08  30.00  60.00  354
  3  \w     76.00 103.00   0.50    1.00    --   46.08  50.00-180.00   54
  4  \w     57.00 133.00   0.50    1.00    --   46.08  30.00 150.00  152
  5  \w    -40.00 -13.00   0.50    1.00    --   46.08  30.00 150.00   54
  6  \w     99.00 135.00   0.50    1.00    --   46.08  60.00-150.00   72
  7  \w     33.00 134.00   0.50    1.00    --   46.08  60.00  60.00  202
  8  \w    -42.00  18.00   0.50    1.00    --   46.08  60.00  60.00  120
  9  \w    -42.00  29.00   0.50    1.00    --   46.08  50.00-180.00  142
 10  \w    143.00 196.00   0.50    2.00    --  108.20  59.00   2.66  106
 11  \w     28.00  73.00   0.50    2.00    --  108.20  59.00 -37.08   90
 12  \w     51.00 108.00   0.50    2.00    --  108.20  59.00   2.66  114
 13  \w     79.00 198.00   0.50    2.00    --  108.20  59.00 -37.08  238
 14  \w     56.00 142.00   0.50    2.00    --  108.20  59.00 121.68  172
 15  \w     19.00 189.00   0.50    2.00    --  108.20  60.00-131.37  340
 16  \w     20.00 173.00   0.50    2.00    --  108.20  60.00 165.10  306
 17  \w     35.00 143.00   0.50    2.00    --  108.20   0.00 120.00  216
 18  \w    147.00 172.00   0.50    2.00    --  108.20  60.00-113.38   50
 19  \w     80.00 131.00   0.50    2.00    --  108.20  50.00-180.00  102
 20  \w     24.00 196.00   0.50    2.00    --  108.20  59.00 -90.32  344
 21  \w     26.00 123.00   0.50    2.00    --  108.20  60.00-113.38  194
 22  \w    142.00 198.00   0.50    2.00    --  108.20  60.00  65.75  112
 23  \w    104.00 137.00   0.50    2.00    --  108.20  60.00  65.75   66
;
_diffrn_measurement_device 'four-circle diffractometer'
_diffrn_measurement_device_type 'XtaLAB AFC11 (RINC): quarter-chi single'
_diffrn_measurement_method '\w scans'
_diffrn_orient_matrix_type 'CrysAlisPro convention (1999,Acta A55,543-557)'
_diffrn_orient_matrix_UB_11 -0.0675025000
_diffrn_orient_matrix_UB_12 -0.0259776000
_diffrn_orient_matrix_UB_13 -0.0873349000
_diffrn_orient_matrix_UB_21 0.0207128000
_diffrn_orient_matrix_UB_22 0.1038820000
_diffrn_orient_matrix_UB_23 0.0261203000
_diffrn_orient_matrix_UB_31 0.0850697000
_diffrn_orient_matrix_UB_32 0.0257665000
_diffrn_orient_matrix_UB_33 -0.0255336000
_diffrn_radiation_monochromator mirror
_diffrn_radiation_probe x-ray
_diffrn_radiation_type CuK\a
_diffrn_radiation_wavelength 1.54184
_diffrn_reflns_av_R_equivalents 0.0691
_diffrn_reflns_av_unetI/netI 0.0709
_diffrn_reflns_Laue_measured_fraction_full 0.995
_diffrn_reflns_Laue_measured_fraction_max 0.995
_diffrn_reflns_limit_h_max 20
_diffrn_reflns_limit_h_min -19
_diffrn_reflns_limit_k_max 20
_diffrn_reflns_limit_k_min -19
_diffrn_reflns_limit_l_max 21
_diffrn_reflns_limit_l_min -22
_diffrn_reflns_number 46838
_diffrn_reflns_point_group_measured_fraction_full 0.995
_diffrn_reflns_point_group_measured_fraction_max 0.995
_diffrn_reflns_theta_full 67.684
_diffrn_reflns_theta_max 68.251
_diffrn_reflns_theta_min 2.715
_diffrn_source 'Rotating-anode X-ray tube (dual wavelength)'
_diffrn_source_type 'Rigaku (Cu) X-ray DW Source'
_exptl_absorpt_coefficient_mu 3.232
_exptl_absorpt_correction_T_max 1.000
_exptl_absorpt_correction_T_min 0.916
_exptl_absorpt_correction_type gaussian
_exptl_absorpt_process_details
;
CrysAlisPro 1.171.40.69a (Rigaku Oxford Diffraction, 2020)
Numerical absorption correction based on gaussian integration over
			a multifaceted crystal model
Empirical absorption correction using spherical harmonics,
 implemented in SCALE3 ABSPACK scaling algorithm.
;
_exptl_crystal_colour 'clear light yellow'
_exptl_crystal_colour_lustre clear
_exptl_crystal_colour_modifier light
_exptl_crystal_colour_primary yellow
_exptl_crystal_density_diffrn 1.740
_exptl_crystal_description block
_exptl_crystal_F_000 2164
_exptl_crystal_recrystallization_method 'Re-crystallisation from solvent: From fluorobenzene and hexane.'
_exptl_crystal_size_max 0.096
_exptl_crystal_size_mid 0.069
_exptl_crystal_size_min 0.053
_refine_diff_density_max 1.513
_refine_diff_density_min -1.467
_refine_diff_density_rms 0.110
_refine_ls_extinction_method none
_refine_ls_goodness_of_fit_ref 1.062
_refine_ls_hydrogen_treatment constr
_refine_ls_matrix_type full
_refine_ls_number_parameters 1889
_refine_ls_number_reflns 15169
_refine_ls_number_restraints 7027
_refine_ls_restrained_S_all 1.021
_refine_ls_R_factor_all 0.1057
_refine_ls_R_factor_gt 0.0906
_refine_ls_shift/su_max 0.001
_refine_ls_shift/su_mean 0.000
_refine_ls_structure_factor_coef Fsqd
_refine_ls_weighting_details 'w=1/[\s^2^(Fo^2^)+(0.1816P)^2^+5.0446P] where P=(Fo^2^+2Fc^2^)/3'
_refine_ls_weighting_scheme calc
_refine_ls_wR_factor_gt 0.2566
_refine_ls_wR_factor_ref 0.2741
_reflns_Friedel_coverage 0.000
_reflns_number_gt 11860
_reflns_number_total 15169
_reflns_threshold_expression 'I > 2\s(I)'
_cod_data_source_file d4sc06661h2.cif
_cod_data_source_block ldpm361
_cod_depositor_comments
;
The following automatic conversions were performed:

data item '_atom_sites_solution_secondary' value 'diffmap' was
changed to 'difmap'.

Automatic conversion script
Id: cif_fix_values 8170 2020-07-09 18:12:32Z antanas 
;
_cod_original_cell_volume 4163.3(2)
_cod_database_code 1573413
_manchester_internal_diff_code ldpm361
_manchester_internal_coll_client SCC
_manchester_internal_coll_date 04/03/24
_manchester_internal_process_date 04/03/24
_manchester_internal_process_user SCC
_manchester_internal_solution_date 04/03/24
_manchester_internal_solution_user SCC
_manchester_internal_refinement_date 04/03/24
_manchester_internal_refinement_user SCC
_manchester_internal_validation_date 06/06/24
_manchester_internal_validation_user SCC
_shelx_shelxl_version_number 2018/3
_chemical_oxdiff_formula 'C11 H10 N O'
_shelx_space_group_comment
;
The symmetry employed for this shelxl refinement is uniquely defined
by the following loop, which should always be used as a source of
symmetry information in preference to the above space-group names.
They are only intended as comments.
;
_reflns_odcompleteness_completeness 99.53
_reflns_odcompleteness_iscentric 1
_reflns_odcompleteness_theta 68.13
_olex2_refinement_description
;
1. Fixed Uiso
 At 1.2 times of:
  All C(H) groups
 At 1.5 times of:
  All C(H,H,H) groups
2. Restrained distances
 F3_4-F6_6
 -2.8 with sigma of 0.02
 Y1-F2A \\sim Y1-F2
 with sigma of 0.02
 Y1-F1A \\sim Y1-F1
 with sigma of 0.02
 Al2-O1_7 \\sim Al2-O1_6 \\sim Al2-O1_4 \\sim Al2-O1_8 \\sim Al2-O1_4 \\sim
Al2-O1_8 \\sim Al1-O1_1 ~
 Al1-O1_10 \\sim Al1-O1_3 \\sim Al1-O1_11
 with sigma of 0.02
3. Uiso/Uaniso restraints and constraints
All non-hydrogen atoms have similar U: within 2A with sigma of 0.04 and sigma
for terminal atoms of 0.08
4. Rigid body (RIGU) restrains
 All non-hydrogen atoms
 with sigma for 1-2 distances of 0.002 and sigma for 1-3 distances of 0.002
5. Same fragment restrains
{F1, C25, C26, C27, C28, C29, C30} sigma for 1-2: 0.02, 1-3: 0.04
as
{F1A, C25A, C26A, C27A, C28A, C29A, C30A}
{F2, C31, C32, C33, C34, C35, C36} sigma for 1-2: 0.02, 1-3: 0.04
as
{F2A, C31A, C32A, C33A, C34A, C35A, C36A}
{F3_6, F4_6, F5_6, F6_6, F7_6, F8_6, F9_6, F10_6, F11_6, O1_6, C37_6, C38_6,
C39_6, C40_6}
{F3_8, F4_8, F5_8, F6_8, F7_8, F8_8, F9_8, F10_8, F11_8, O1_8, C37_8, C38_8,
C39_8, C40_8}
{F3_4, F4_4, F5_4, F6_4, F7_4, F8_4, F9_4, F10_4, F11_4, O1_4, C37_4, C38_4,
C39_4, C40_4}
{F3_9, F4_9, F5_9, F6_9, F7_9, F8_9, F9_9, F10_9, F11_9, O1_9, C37_9, C38_9,
C39_9, C40_9}
{F3_5, F4_5, F5_5, F6_5, F7_5, F8_5, F9_5, F10_5, F11_5, O1_5, C37_5, C38_5,
C39_5, C40_5}
{F3_7, F4_7, F5_7, F6_7, F7_7, F8_7, F9_7, F10_7, F11_7, O1_7, C37_7, C38_7,
C39_7, C40_7}
{F3_10, F4_10, F5_10, F6_10, F7_10, F8_10, F9_10, F10_10, F11_10, O1_10,
C37_10, C38_10, C39_10, C40_10}
{F3_1, F4_1, F5_1, F6_1, F7_1, F8_1, F9_1, F10_1, F11_1, O1_1, C37_1, C38_1,
C39_1, C40_1}
{F3_11, F4_11, F5_11, F6_11, F7_11, F8_11, F9_11, F10_11, F11_11, O1_11,
C37_11, C38_11, C39_11, C40_11}
{F3_3, F4_3, F5_3, F6_3, F7_3, F8_3, F9_3, F10_3, F11_3, O1_3, C37_3, C38_3,
C39_3, C40_3}
as
{F3_2, F4_2, F5_2, F6_2, F7_2, F8_2, F9_2, F10_2, F11_2, O1_2, C37_2, C38_2,
C39_2, C40_2} sigma for 1-2: 0.02 1-3: 0.04
6. Others
 Sof(F1A)=Sof(C25A)=Sof(C26A)=Sof(H26A)=Sof(C27A)=Sof(H27A)=Sof(C28A)=
 Sof(H28A)=Sof(C29A)=Sof(H29A)=Sof(C30A)=Sof(H30A)=Sof(F2A)=Sof(C31A)=Sof(C32A)=
 Sof(H32A)=Sof(C33A)=Sof(H33A)=Sof(C34A)=Sof(H34A)=Sof(C35A)=Sof(H35A)=
 Sof(C36A)=Sof(H36A)=Sof(F3)=Sof(F4)=Sof(F5)=Sof(F6)=Sof(F7)=Sof(F8)=Sof(F9)=
 Sof(F10)=Sof(F11)=Sof(O1)=Sof(C37)=Sof(C38)=Sof(C39)=Sof(C40)=Sof(F3)=Sof(F4)=
 Sof(F5)=Sof(F6)=Sof(F7)=Sof(F8)=Sof(F9)=Sof(F10)=Sof(F11)=Sof(O1)=Sof(C37)=
 Sof(C38)=Sof(C39)=Sof(C40)=Sof(F3)=Sof(F4)=Sof(F5)=Sof(F6)=Sof(F7)=Sof(F8)=
 Sof(F9)=Sof(F10)=Sof(F11)=Sof(O1)=Sof(C37)=Sof(C38)=Sof(C39)=Sof(C40)=Sof(F3)=
 Sof(F4)=Sof(F5)=Sof(F6)=Sof(F7)=Sof(F8)=Sof(F9)=Sof(F10)=Sof(F11)=Sof(O1)=
 Sof(C37)=Sof(C38)=Sof(C39)=Sof(C40)=Sof(F3)=Sof(F4)=Sof(F5)=Sof(F6)=Sof(F7)=
 Sof(F8)=Sof(F9)=Sof(F10)=Sof(F11)=Sof(O1)=Sof(C37)=Sof(C38)=Sof(C39)=Sof(C40)=
 1-FVAR(1)
 Sof(F1)=Sof(C25)=Sof(C26)=Sof(H26)=Sof(C27)=Sof(H27)=Sof(C28)=Sof(H28)=
 Sof(C29)=Sof(H29)=Sof(C30)=Sof(H30)=Sof(F2)=Sof(C31)=Sof(C32)=Sof(H32)=
 Sof(C33)=Sof(H33)=Sof(C34)=Sof(H34)=Sof(C35)=Sof(H35)=Sof(C36)=Sof(H36)=
 Sof(F3)=Sof(F4)=Sof(F5)=Sof(F6)=Sof(F7)=Sof(F8)=Sof(F9)=Sof(F10)=Sof(F11)=
 Sof(O1)=Sof(C37)=Sof(C38)=Sof(C39)=Sof(C40)=Sof(F3)=Sof(F4)=Sof(F5)=Sof(F6)=
 Sof(F7)=Sof(F8)=Sof(F9)=Sof(F10)=Sof(F11)=Sof(O1)=Sof(C37)=Sof(C38)=Sof(C39)=
 Sof(C40)=Sof(F3)=Sof(F4)=Sof(F5)=Sof(F6)=Sof(F7)=Sof(F8)=Sof(F9)=Sof(F10)=
 Sof(F11)=Sof(O1)=Sof(C37)=Sof(C38)=Sof(C39)=Sof(C40)=Sof(F3)=Sof(F4)=Sof(F5)=
 Sof(F6)=Sof(F7)=Sof(F8)=Sof(F9)=Sof(F10)=Sof(F11)=Sof(O1)=Sof(C37)=Sof(C38)=
 Sof(C39)=Sof(C40)=Sof(F3)=Sof(F4)=Sof(F5)=Sof(F6)=Sof(F7)=Sof(F8)=Sof(F9)=
 Sof(F10)=Sof(F11)=Sof(O1)=Sof(C37)=Sof(C38)=Sof(C39)=Sof(C40)=FVAR(1)
7.a :
 C15(C16,C17,C18,C19,C20,C21,C22,C23,C24)
7.b Aromatic/amide H refined with riding coordinates:
 C3(H3), C5(H5), C26(H26), C27(H27), C28(H28), C29(H29), C30(H30), C32(H32),
 C33(H33), C34(H34), C35(H35), C36(H36), C26A(H26A), C27A(H27A), C28A(H28A),
 C29A(H29A), C30A(H30A), C32A(H32A), C33A(H33A), C34A(H34A), C35A(H35A),
 C36A(H36A)
7.c Fitted hexagon refined as free rotating group:
 C25(C26,C27,C28,C29,C30), C31(C32,C33,C34,C35,C36)
7.d Idealised Me refined as rotating group:
 C6(H6a,H6b,H6c), C7(H7a,H7b,H7c), C8(H8a,H8b,H8c), C9(H9a,H9b,H9c), C10(H10a,
 H10b,H10c), C11(H11a,H11b,H11c), C12(H12a,H12b,H12c), C13(H13a,H13b,H13c),
 C14(H14a,H14b,H14c), C20(H20a,H20b,H20c), C21(H21a,H21b,H21c), C22(H22a,H22b,
 H22c), C23(H23a,H23b,H23c), C24(H24a,H24b,H24c)
;
_olex2_submission_special_instructions 'No special instructions were received'
_oxdiff_exptl_absorpt_empirical_details
;
Empirical correction (ABSPACK) includes:
- Absorption correction using spherical harmonics
- Frame scaling
;
_oxdiff_exptl_absorpt_empirical_full_max 2.116
_oxdiff_exptl_absorpt_empirical_full_min 0.410

loop_
_space_group_symop_operation_xyz
'x, y, z'
'-x, -y, -z'

loop_
_atom_site_label
_atom_site_type_symbol
_atom_site_fract_x
_atom_site_fract_y
_atom_site_fract_z
_atom_site_U_iso_or_equiv
_atom_site_adp_type
_atom_site_occupancy
_atom_site_site_symmetry_order
_atom_site_calc_flag
_atom_site_refinement_flags_posn
_atom_site_refinement_flags_adp
_atom_site_refinement_flags_occupancy
_atom_site_disorder_assembly
_atom_site_disorder_group
Y1 Y 0.70588(3) 0.99042(3) 0.69635(3) 0.04609(18) Uani 1 1 d D U . . .
Si1 Si 0.92424(11) 0.97333(11) 0.84332(9) 0.0520(4) Uani 1 1 d . U . . .
Si2 Si 0.93382(12) 1.01799(13) 0.64446(11) 0.0574(4) Uani 1 1 d . U . . .
Si3 Si 0.56996(12) 0.69572(11) 0.57523(10) 0.0588(4) Uani 1 1 d . U . . .
C1 C 0.8281(4) 0.9331(4) 0.7409(3) 0.0474(10) Uani 1 1 d . U . . .
C2 C 0.8310(4) 0.9453(4) 0.6661(3) 0.0472(10) Uani 1 1 d . U . . .
C3 C 0.7393(4) 0.8736(4) 0.6018(3) 0.0459(10) Uani 1 1 d . U . . .
H3 H 0.721006 0.864170 0.545868 0.055 Uiso 1 1 calc R . . . .
C4 C 0.6791(4) 0.8184(4) 0.6325(3) 0.0477(10) Uani 1 1 d . U . . .
C5 C 0.7361(4) 0.8557(4) 0.7170(3) 0.0465(10) Uani 1 1 d . U . . .
H5 H 0.715021 0.831491 0.753731 0.056 Uiso 1 1 calc R . . . .
C6 C 0.9651(5) 0.8833(5) 0.8318(4) 0.0699(17) Uani 1 1 d . U . . .
H6A H 0.911895 0.821107 0.819860 0.105 Uiso 1 1 calc GR . . . .
H6B H 1.018685 0.903935 0.882884 0.105 Uiso 1 1 calc GR . . . .
H6C H 0.985941 0.877712 0.786557 0.105 Uiso 1 1 calc GR . . . .
C7 C 0.8658(5) 0.9655(5) 0.9170(3) 0.0636(15) Uani 1 1 d . U . . .
H7A H 0.830928 1.000669 0.914935 0.095 Uiso 1 1 calc GR . . . .
H7B H 0.914946 0.993356 0.972737 0.095 Uiso 1 1 calc GR . . . .
H7C H 0.820839 0.898304 0.901938 0.095 Uiso 1 1 calc GR . . . .
C8 C 1.0288(5) 1.0963(5) 0.8859(4) 0.0689(16) Uani 1 1 d . U . . .
H8A H 1.062446 1.099834 0.849294 0.103 Uiso 1 1 calc GR . . . .
H8B H 1.072799 1.111211 0.940441 0.103 Uiso 1 1 calc GR . . . .
H8C H 1.006287 1.142438 0.890257 0.103 Uiso 1 1 calc GR . . . .
C9 C 1.0279(5) 0.9842(6) 0.6709(5) 0.0748(18) Uani 1 1 d . U . . .
H9A H 1.053479 1.000788 0.730003 0.112 Uiso 1 1 calc GR . . . .
H9B H 1.079827 1.018840 0.656244 0.112 Uiso 1 1 calc GR . . . .
H9C H 0.999683 0.915249 0.640336 0.112 Uiso 1 1 calc GR . . . .
C10 C 0.9863(5) 1.1490(5) 0.7029(5) 0.0718(17) Uani 1 1 d . U . . .
H10A H 0.939287 1.167872 0.683137 0.108 Uiso 1 1 calc GR . . . .
H10B H 1.044090 1.184106 0.694852 0.108 Uiso 1 1 calc GR . . . .
H10C H 1.003215 1.163987 0.761545 0.108 Uiso 1 1 calc GR . . . .
C11 C 0.8896(5) 0.9886(6) 0.5329(4) 0.0740(18) Uani 1 1 d . U . . .
H11A H 0.868717 0.921414 0.502007 0.111 Uiso 1 1 calc GR . . . .
H11B H 0.941295 1.029478 0.521137 0.111 Uiso 1 1 calc GR . . . .
H11C H 0.835376 0.999475 0.516554 0.111 Uiso 1 1 calc GR . . . .
C12 C 0.6138(8) 0.6138(5) 0.5946(6) 0.110(3) Uani 1 1 d . U . . .
H12A H 0.632444 0.590801 0.550711 0.166 Uiso 1 1 calc GR . . . .
H12B H 0.562591 0.559283 0.595789 0.166 Uiso 1 1 calc GR . . . .
H12C H 0.669425 0.648293 0.647555 0.166 Uiso 1 1 calc GR . . . .
C13 C 0.5170(6) 0.6661(5) 0.4625(4) 0.083(2) Uani 1 1 d . U . . .
H13A H 0.498180 0.712710 0.454840 0.125 Uiso 1 1 calc GR . . . .
H13B H 0.460399 0.601840 0.433982 0.125 Uiso 1 1 calc GR . . . .
H13C H 0.564702 0.668277 0.439889 0.125 Uiso 1 1 calc GR . . . .
C14 C 0.4800(5) 0.6857(7) 0.6199(5) 0.095(2) Uani 1 1 d . U . . .
H14A H 0.511239 0.708075 0.679587 0.143 Uiso 1 1 calc GR . . . .
H14B H 0.428898 0.618814 0.596000 0.143 Uiso 1 1 calc GR . . . .
H14C H 0.452541 0.724974 0.607776 0.143 Uiso 1 1 calc GR . . . .
C15 C 0.6807(2) 1.0900(2) 0.61185(19) 0.0639(12) Uani 1 1 d . U . . .
C16 C 0.6535(2) 1.1165(2) 0.6770(2) 0.0692(13) Uani 1 1 d G U . . .
C17 C 0.5685(2) 1.0361(3) 0.6638(2) 0.0754(15) Uani 1 1 d G U . . .
C18 C 0.5432(2) 0.9599(2) 0.5905(2) 0.0725(14) Uani 1 1 d G U . . .
C19 C 0.6125(2) 0.9932(2) 0.55843(18) 0.0656(13) Uani 1 1 d G U . . .
C20 C 0.7669(3) 1.1536(3) 0.6013(3) 0.085(2) Uani 1 1 d G U . . .
H20A H 0.747163 1.178954 0.562391 0.127 Uiso 1 1 calc GR . . . .
H20B H 0.795255 1.116560 0.580149 0.127 Uiso 1 1 calc GR . . . .
H20C H 0.814273 1.206655 0.654468 0.127 Uiso 1 1 calc GR . . . .
C21 C 0.7057(4) 1.2132(3) 0.7478(3) 0.117(3) Uani 1 1 d G U . . .
H21A H 0.772013 1.248069 0.753767 0.175 Uiso 1 1 calc GR . . . .
H21B H 0.705753 1.205247 0.798468 0.175 Uiso 1 1 calc GR . . . .
H21C H 0.673442 1.249270 0.737423 0.175 Uiso 1 1 calc GR . . . .
C22 C 0.5146(4) 1.0323(4) 0.7181(3) 0.111(3) Uani 1 1 d G U . . .
H22A H 0.556440 1.085662 0.772333 0.167 Uiso 1 1 calc GR . . . .
H22B H 0.494267 0.971720 0.724038 0.167 Uiso 1 1 calc GR . . . .
H22C H 0.458063 1.036920 0.693432 0.167 Uiso 1 1 calc GR . . . .
C23 C 0.4577(3) 0.8608(3) 0.5533(3) 0.100(3) Uani 1 1 d G U . . .
H23A H 0.436756 0.847907 0.595933 0.150 Uiso 1 1 calc GR . . . .
H23B H 0.475236 0.813989 0.529467 0.150 Uiso 1 1 calc GR . . . .
H23C H 0.405272 0.856083 0.510141 0.150 Uiso 1 1 calc GR . . . .
C24 C 0.6135(4) 0.9358(3) 0.4810(3) 0.088(2) Uani 1 1 d G U . . .
H24A H 0.560108 0.922653 0.433246 0.132 Uiso 1 1 calc GR . . . .
H24B H 0.606809 0.875322 0.481888 0.132 Uiso 1 1 calc GR . . . .
H24C H 0.674318 0.972092 0.477539 0.132 Uiso 1 1 calc GR . . . .
F1 F 0.6246(10) 0.9508(8) 0.7812(7) 0.078(3) Uani 0.508(4) 1 d D U . A 1
C25 C 0.622(2) 0.9595(13) 0.8564(9) 0.078(5) Uani 0.508(4) 1 d D U . A 1
C26 C 0.6056(19) 0.8848(11) 0.8806(10) 0.087(6) Uani 0.508(4) 1 d DG U . A 1
H26 H 0.592916 0.825148 0.843812 0.104 Uiso 0.508(4) 1 calc R . . A 1
C27 C 0.6078(17) 0.8974(12) 0.9586(9) 0.091(6) Uani 0.508(4) 1 d DG U . A 1
H27 H 0.596518 0.846283 0.975142 0.110 Uiso 0.508(4) 1 calc R . . A 1
C28 C 0.6264(18) 0.9846(14) 1.0124(8) 0.106(6) Uani 0.508(4) 1 d DG U . A 1
H28 H 0.627880 0.993209 1.065713 0.128 Uiso 0.508(4) 1 calc R . . A 1
C29 C 0.643(2) 1.0594(12) 0.9882(11) 0.106(6) Uani 0.508(4) 1 d DG U . A 1
H29 H 0.655640 1.119001 1.024953 0.128 Uiso 0.508(4) 1 calc R . . A 1
C30 C 0.641(2) 1.0468(12) 0.9102(12) 0.096(6) Uani 0.508(4) 1 d DG U . A 1
H30 H 0.652038 1.097869 0.893622 0.115 Uiso 0.508(4) 1 calc R . . A 1
F2 F 0.8126(10) 1.1247(9) 0.8209(7) 0.088(4) Uani 0.508(4) 1 d D U . A 1
C31 C 0.8843(19) 1.2117(10) 0.8839(9) 0.093(7) Uani 0.508(4) 1 d D U . A 1
C32 C 0.8989(17) 1.2270(11) 0.9650(10) 0.085(5) Uani 0.508(4) 1 d DG U . A 1
H32 H 0.867663 1.174797 0.977844 0.102 Uiso 0.508(4) 1 calc R . . A 1
C33 C 0.9593(18) 1.3186(12) 1.0272(8) 0.082(5) Uani 0.508(4) 1 d DG U . A 1
H33 H 0.969234 1.329023 1.082651 0.099 Uiso 0.508(4) 1 calc R . . A 1
C34 C 1.0050(18) 1.3949(9) 1.0084(9) 0.087(5) Uani 0.508(4) 1 d DG U . A 1
H34 H 1.046235 1.457527 1.050984 0.105 Uiso 0.508(4) 1 calc R . . A 1
C35 C 0.9904(17) 1.3796(11) 0.9274(10) 0.096(6) Uani 0.508(4) 1 d DG U . A 1
H35 H 1.021664 1.431805 0.914511 0.115 Uiso 0.508(4) 1 calc R . . A 1
C36 C 0.930(2) 1.2880(13) 0.8651(8) 0.086(5) Uani 0.508(4) 1 d DG U . A 1
H36 H 0.920094 1.277579 0.809703 0.104 Uiso 0.508(4) 1 calc R . . A 1
Al1 Al 0.00544(11) 0.40892(11) 0.43050(9) 0.0470(4) Uani 1 1 d D U . . .
F3 F 0.000000 0.500000 0.500000 0.0601(11) Uani 1 2 d S TU P A .
Al2 Al 0.45766(11) 0.55919(11) 0.06097(8) 0.0419(3) Uani 1 1 d D U . . .
F4 F 0.500000 0.500000 0.000000 0.0463(9) Uani 1 2 d S TU P A .
F1A F 0.6589(10) 0.9912(9) 0.8065(6) 0.077(3) Uani 0.492(4) 1 d D U . A 2
C25A C 0.6351(19) 0.9793(14) 0.8714(10) 0.065(4) Uani 0.492(4) 1 d D U . A 2
C26A C 0.602(2) 0.8889(14) 0.8679(14) 0.080(4) Uani 0.492(4) 1 d D U . A 2
H26A H 0.595459 0.837728 0.824291 0.096 Uiso 0.492(4) 1 calc R . . A 2
C27A C 0.581(2) 0.8784(15) 0.9333(14) 0.097(6) Uani 0.492(4) 1 d D U . A 2
H27A H 0.558059 0.817678 0.935418 0.116 Uiso 0.492(4) 1 calc R . . A 2
C28A C 0.591(2) 0.9530(15) 0.9949(13) 0.101(6) Uani 0.492(4) 1 d D U . A 2
H28A H 0.572149 0.942080 1.037508 0.122 Uiso 0.492(4) 1 calc R . . A 2
C29A C 0.627(2) 1.0434(15) 0.9969(13) 0.094(5) Uani 0.492(4) 1 d D U . A 2
H29A H 0.639037 1.095889 1.042678 0.113 Uiso 0.492(4) 1 calc R . . A 2
C30A C 0.644(2) 1.0555(14) 0.9301(12) 0.078(4) Uani 0.492(4) 1 d D U . A 2
H30A H 0.661514 1.114614 0.925379 0.094 Uiso 0.492(4) 1 calc R . . A 2
F2A F 0.8392(9) 1.1349(10) 0.8071(8) 0.075(3) Uani 0.492(4) 1 d D U . A 2
C31A C 0.8863(16) 1.2199(12) 0.8805(10) 0.073(4) Uani 0.492(4) 1 d D U . A 2
C32A C 0.8780(19) 1.2069(15) 0.9498(10) 0.082(5) Uani 0.492(4) 1 d D U . A 2
H32A H 0.834937 1.147461 0.947754 0.099 Uiso 0.492(4) 1 calc R . . A 2
C33A C 0.938(2) 1.2883(16) 1.0222(12) 0.091(6) Uani 0.492(4) 1 d D U . A 2
H33A H 0.935580 1.286348 1.072540 0.110 Uiso 0.492(4) 1 calc R . . A 2
C34A C 1.001(2) 1.3720(16) 1.0225(13) 0.108(8) Uani 0.492(4) 1 d D U . A 2
H34A H 1.043219 1.425735 1.073663 0.129 Uiso 0.492(4) 1 calc R . . A 2
C35A C 1.006(2) 1.3808(15) 0.9517(14) 0.101(6) Uani 0.492(4) 1 d D U . A 2
H35A H 1.048903 1.440018 0.953684 0.121 Uiso 0.492(4) 1 calc R . . A 2
C36A C 0.946(2) 1.3014(15) 0.8772(13) 0.091(6) Uani 0.492(4) 1 d D U . A 2
H36A H 0.946110 1.304014 0.826585 0.110 Uiso 0.492(4) 1 calc R . . A 2
F3_2 F -0.2544(5) 0.3049(5) 0.2563(3) 0.1198(18) Uani 1 1 d D U . . .
F4_2 F -0.3165(3) 0.2436(4) 0.3282(4) 0.1049(15) Uani 1 1 d D U . . .
F5_2 F -0.3339(4) 0.1517(5) 0.2116(4) 0.168(3) Uani 1 1 d D U . . .
F6_2 F -0.2103(5) 0.2080(5) 0.4337(4) 0.126(2) Uani 1 1 d D U . . .
F7_2 F -0.1308(4) 0.1493(4) 0.3907(4) 0.1006(15) Uani 1 1 d D U . . .
F8_2 F -0.2821(4) 0.0852(4) 0.3207(6) 0.162(3) Uani 1 1 d D U . . .
F9_2 F -0.1481(5) 0.2380(6) 0.2054(3) 0.141(2) Uani 1 1 d D U . . .
F10_2 F -0.1912(5) 0.1040(4) 0.2188(4) 0.151(3) Uani 1 1 d D U . . .
F11_2 F -0.0516(3) 0.2236(4) 0.2978(3) 0.0970(14) Uani 1 1 d D U . . .
O1_2 O -0.1129(3) 0.3252(3) 0.3766(3) 0.0651(10) Uani 1 1 d D U . . .
C37_2 C -0.1796(4) 0.2345(4) 0.3224(4) 0.0675(13) Uani 1 1 d D U . . .
C38_2 C -0.2728(5) 0.2332(6) 0.2790(5) 0.100(2) Uani 1 1 d D U . . .
C39_2 C -0.2006(5) 0.1684(5) 0.3672(6) 0.0926(18) Uani 1 1 d D U . . .
C40_2 C -0.1435(6) 0.1967(6) 0.2598(5) 0.099(2) Uani 1 1 d D U . . .
F3_6 F 0.7669(11) 0.7815(12) 0.2148(11) 0.197(7) Uani 0.508(4) 1 d D U . A 1
F4_6 F 0.7022(13) 0.6756(10) 0.2579(8) 0.174(6) Uani 0.508(4) 1 d D U . A 1
F5_6 F 0.7463(14) 0.8269(12) 0.3253(8) 0.207(8) Uani 0.508(4) 1 d D U . A 1
F6_6 F 0.4472(11) 0.6741(14) 0.2040(8) 0.181(7) Uani 0.508(4) 1 d D U . A 1
F7_6 F 0.5531(18) 0.6683(12) 0.2930(9) 0.183(7) Uani 0.508(4) 1 d D U . A 1
F8_6 F 0.5587(12) 0.7995(9) 0.3040(9) 0.138(5) Uani 0.508(4) 1 d D U . A 1
F9_6 F 0.6210(12) 0.7964(12) 0.1005(11) 0.162(5) Uani 0.508(4) 1 d D U . A 1
F10_6 F 0.6694(18) 0.8971(9) 0.2283(14) 0.245(10) Uani 0.508(4) 1 d D U . A 1
F11_6 F 0.5219(12) 0.8058(10) 0.1538(9) 0.144(5) Uani 0.508(4) 1 d D U . A 1
O1_6 O 0.5605(10) 0.6479(9) 0.1386(9) 0.070(4) Uani 0.508(4) 1 d D U . A 1
C37_6 C 0.6062(9) 0.7336(9) 0.2026(8) 0.100(3) Uani 0.508(4) 1 d D U . A 1
C38_6 C 0.7084(11) 0.7552(11) 0.2523(9) 0.138(5) Uani 0.508(4) 1 d D U . A 1
C39_6 C 0.5440(13) 0.7197(11) 0.2522(10) 0.124(4) Uani 0.508(4) 1 d D U . A 1
C40_6 C 0.6081(13) 0.8101(10) 0.1711(11) 0.145(5) Uani 0.508(4) 1 d D U . A 1
F3_8 F 0.3555(8) 0.6617(10) 0.1140(5) 0.123(4) Uani 0.492(4) 1 d D U . A 2
F4_8 F 0.2240(9) 0.5361(11) 0.0405(8) 0.111(4) Uani 0.492(4) 1 d D U . A 2
F5_8 F 0.2413(10) 0.6704(12) 0.0378(7) 0.126(4) Uani 0.492(4) 1 d D U . A 2
F6_8 F 0.1548(7) 0.5314(11) -0.1183(7) 0.129(4) Uani 0.492(4) 1 d D U . A 2
F7_8 F 0.2055(10) 0.4370(9) -0.1083(7) 0.102(3) Uani 0.492(4) 1 d D U . A 2
F8_8 F 0.2581(10) 0.5254(10) -0.1696(5) 0.119(4) Uani 0.492(4) 1 d D U . A 2
F9_8 F 0.4286(12) 0.7708(9) 0.0323(11) 0.162(6) Uani 0.492(4) 1 d D U . A 2
F10_8 F 0.2985(12) 0.7169(12) -0.0737(11) 0.132(5) Uani 0.492(4) 1 d D U . A 2
F11_8 F 0.4100(11) 0.6908(11) -0.0878(12) 0.132(4) Uani 0.492(4) 1 d D U . A 2
O1_8 O 0.3838(11) 0.5732(13) -0.0097(9) 0.059(3) Uani 0.492(4) 1 d D U . A 2
C37_8 C 0.3187(8) 0.6024(8) -0.0268(7) 0.070(2) Uani 0.492(4) 1 d D U . A 2
C38_8 C 0.2844(9) 0.6188(11) 0.0427(7) 0.090(3) Uani 0.492(4) 1 d D U . A 2
C39_8 C 0.2343(8) 0.5232(10) -0.1071(7) 0.084(3) Uani 0.492(4) 1 d D U . A 2
C40_8 C 0.3619(11) 0.6957(10) -0.0394(10) 0.111(4) Uani 0.492(4) 1 d D U . A 2
F3_4 F 0.3131(9) 0.7121(7) 0.0577(7) 0.101(3) Uani 0.508(4) 1 d D U . A 1
F4_4 F 0.2657(10) 0.5770(9) 0.0672(8) 0.096(3) Uani 0.508(4) 1 d D U . A 1
F5_4 F 0.1770(7) 0.5943(9) -0.0269(8) 0.111(3) Uani 0.508(4) 1 d D U . A 1
F6_4 F 0.1753(9) 0.4811(11) -0.1670(8) 0.147(5) Uani 0.508(4) 1 d D U . A 1
F7_4 F 0.2040(10) 0.4305(9) -0.0718(9) 0.115(4) Uani 0.508(4) 1 d D U . A 1
F8_4 F 0.2909(9) 0.4532(10) -0.1410(7) 0.140(4) Uani 0.508(4) 1 d D U . A 1
F9_4 F 0.4105(9) 0.7423(9) -0.0304(8) 0.106(3) Uani 0.508(4) 1 d D U . A 1
F10_4 F 0.2613(10) 0.6711(12) -0.1126(10) 0.121(5) Uani 0.508(4) 1 d D U . A 1
F11_4 F 0.3575(11) 0.6261(12) -0.1453(8) 0.123(4) Uani 0.508(4) 1 d D U . A 1
O1_4 O 0.3964(11) 0.5966(13) 0.0035(11) 0.066(4) Uani 0.508(4) 1 d D U . A 1
C37_4 C 0.3134(8) 0.5893(8) -0.0405(7) 0.070(2) Uani 0.508(4) 1 d D U . A 1
C38_4 C 0.2670(9) 0.6195(9) 0.0153(8) 0.081(3) Uani 0.508(4) 1 d D U . A 1
C39_4 C 0.2458(10) 0.4865(10) -0.1050(8) 0.110(4) Uani 0.508(4) 1 d D U . A 1
C40_4 C 0.3331(10) 0.6577(11) -0.0844(9) 0.098(3) Uani 0.508(4) 1 d D U . A 1
F3_9 F 0.1928(6) 0.3349(7) 0.0325(6) 0.093(2) Uani 0.492(4) 1 d D U . A 2
F4_9 F 0.2703(15) 0.4635(10) 0.1617(9) 0.129(5) Uani 0.492(4) 1 d D U . A 2
F5_9 F 0.2291(11) 0.3075(8) 0.1362(9) 0.115(4) Uani 0.492(4) 1 d D U . A 2
F6_9 F 0.4139(14) 0.4699(11) 0.2461(8) 0.146(5) Uani 0.492(4) 1 d D U . A 2
F7_9 F 0.4088(13) 0.3371(13) 0.1913(14) 0.120(5) Uani 0.492(4) 1 d D U . A 2
F8_9 F 0.5142(10) 0.4630(12) 0.1910(11) 0.133(5) Uani 0.492(4) 1 d D U . A 2
F9_9 F 0.2942(11) 0.3068(11) -0.0418(8) 0.117(4) Uani 0.492(4) 1 d D U . A 2
F10_9 F 0.2880(15) 0.2316(11) 0.0337(14) 0.117(5) Uani 0.492(4) 1 d D U . A 2
F11_9 F 0.4343(12) 0.3303(16) 0.0522(15) 0.158(6) Uani 0.492(4) 1 d D U . A 2
O1_9 O 0.3758(7) 0.4704(7) 0.0786(6) 0.052(2) Uani 0.492(4) 1 d D U . A 2
C37_9 C 0.3512(9) 0.3986(10) 0.1025(8) 0.089(3) Uani 0.492(4) 1 d D U . A 2
C38_9 C 0.2535(10) 0.3744(9) 0.1082(9) 0.094(3) Uani 0.492(4) 1 d D U . A 2
C39_9 C 0.4255(12) 0.4166(12) 0.1813(9) 0.118(4) Uani 0.492(4) 1 d D U . A 2
C40_9 C 0.3397(11) 0.3110(10) 0.0333(10) 0.101(3) Uani 0.492(4) 1 d D U . A 2
F3_5 F 0.2405(13) 0.427(2) 0.1324(13) 0.197(8) Uani 0.508(4) 1 d D U . A 1
F4_5 F 0.3629(10) 0.4997(12) 0.2455(11) 0.193(8) Uani 0.508(4) 1 d D U . A 1
F5_5 F 0.2865(14) 0.3460(11) 0.1914(11) 0.148(6) Uani 0.508(4) 1 d D U . A 1
F6_5 F 0.5057(13) 0.4926(12) 0.2553(9) 0.175(6) Uani 0.508(4) 1 d D U . A 1
F7_5 F 0.4460(13) 0.3371(10) 0.1859(12) 0.113(5) Uani 0.508(4) 1 d D U . A 1
F8_5 F 0.5348(11) 0.4482(14) 0.1566(11) 0.142(5) Uani 0.508(4) 1 d D U . A 1
F9_5 F 0.2823(16) 0.3421(15) -0.0164(10) 0.190(7) Uani 0.508(4) 1 d D U . A 1
F10_5 F 0.2727(13) 0.2554(11) 0.0465(12) 0.130(6) Uani 0.508(4) 1 d D U . A 1
F11_5 F 0.4014(12) 0.3148(13) 0.0218(8) 0.113(4) Uani 0.508(4) 1 d D U . A 1
O1_5 O 0.4127(10) 0.4952(9) 0.1090(9) 0.079(3) Uani 0.508(4) 1 d D U . A 1
C37_5 C 0.3788(9) 0.4193(9) 0.1274(7) 0.089(3) Uani 0.508(4) 1 d D U . A 1
C38_5 C 0.3173(10) 0.4233(10) 0.1743(9) 0.101(3) Uani 0.508(4) 1 d D U . A 1
C39_5 C 0.4652(10) 0.4184(11) 0.1797(9) 0.094(3) Uani 0.508(4) 1 d D U . A 1
C40_5 C 0.3320(12) 0.3298(12) 0.0455(9) 0.120(4) Uani 0.508(4) 1 d D U . A 1
F3_7 F 0.7539(12) 0.7505(17) 0.1599(12) 0.184(7) Uani 0.492(4) 1 d D U . A 2
F4_7 F 0.6944(9) 0.6401(8) 0.2034(9) 0.112(3) Uani 0.492(4) 1 d D U . A 2
F5_7 F 0.7825(8) 0.7859(10) 0.2872(10) 0.137(5) Uani 0.492(4) 1 d D U . A 2
F6_7 F 0.5065(11) 0.7189(16) 0.2475(8) 0.166(6) Uani 0.492(4) 1 d D U . A 2
F7_7 F 0.6176(15) 0.6844(15) 0.2993(9) 0.171(6) Uani 0.492(4) 1 d D U . A 2
F8_7 F 0.6434(19) 0.8215(12) 0.3379(10) 0.246(10) Uani 0.492(4) 1 d D U . A 2
F9_7 F 0.6840(17) 0.8455(11) 0.1421(12) 0.179(7) Uani 0.492(4) 1 d D U . A 2
F10_7 F 0.7147(13) 0.9052(11) 0.2744(10) 0.199(8) Uani 0.492(4) 1 d D U . A 2
F11_7 F 0.5772(11) 0.8528(11) 0.1810(13) 0.149(6) Uani 0.492(4) 1 d D U . A 2
O1_7 O 0.5534(9) 0.6663(9) 0.1319(8) 0.066(4) Uani 0.492(4) 1 d D U . A 2
C37_7 C 0.6271(8) 0.7397(8) 0.1982(7) 0.070(2) Uani 0.492(4) 1 d D U . A 2
C38_7 C 0.7168(9) 0.7278(11) 0.2110(9) 0.095(3) Uani 0.492(4) 1 d D U . A 2
C39_7 C 0.6009(11) 0.7425(11) 0.2725(7) 0.112(4) Uani 0.492(4) 1 d D U . A 2
C40_7 C 0.6513(11) 0.8392(10) 0.2004(9) 0.106(4) Uani 0.492(4) 1 d D U . A 2
F3_10 F 0.2723(11) 0.4216(9) 0.5208(11) 0.113(4) Uani 0.492(4) 1 d D U . A 2
F4_10 F 0.1539(16) 0.2743(14) 0.4504(9) 0.088(4) Uani 0.492(4) 1 d D U . A 2
F5_10 F 0.2469(9) 0.3240(12) 0.5756(9) 0.108(4) Uani 0.492(4) 1 d D U . A 2
F6_10 F 0.0449(15) 0.2182(9) 0.5266(15) 0.103(5) Uani 0.492(4) 1 d D U . A 2
F7_10 F 0.1274(13) 0.3240(11) 0.6533(8) 0.117(4) Uani 0.492(4) 1 d D U . A 2
F8_10 F -0.0016(11) 0.3099(14) 0.5782(15) 0.113(5) Uani 0.492(4) 1 d D U . A 2
F9_10 F 0.2333(11) 0.5506(8) 0.6026(9) 0.087(4) Uani 0.492(4) 1 d D U . A 2
F10_10 F 0.2614(12) 0.4809(15) 0.6795(8) 0.106(5) Uani 0.492(4) 1 d D U . A 2
F11_10 F 0.1327(9) 0.4971(8) 0.6531(6) 0.082(3) Uani 0.492(4) 1 d D U . A 2
O1_10 O 0.0858(8) 0.3865(11) 0.4846(8) 0.058(3) Uani 0.492(4) 1 d D U . A 2
C37_10 C 0.1362(8) 0.3795(8) 0.5494(7) 0.055(2) Uani 0.492(4) 1 d D U . A 2
C38_10 C 0.2041(9) 0.3488(9) 0.5232(8) 0.076(2) Uani 0.492(4) 1 d D U . A 2
C39_10 C 0.0772(9) 0.3087(9) 0.5784(8) 0.079(3) Uani 0.492(4) 1 d D U . A 2
C40_10 C 0.1923(9) 0.4792(8) 0.6226(7) 0.076(3) Uani 0.492(4) 1 d D U . A 2
F3_1 F 0.1447(14) 0.2640(13) 0.4609(8) 0.075(4) Uani 0.508(4) 1 d D U . A 1
F4_1 F 0.0540(13) 0.2052(9) 0.5201(13) 0.090(4) Uani 0.508(4) 1 d D U . A 1
F5_1 F 0.2041(8) 0.2902(9) 0.5856(6) 0.092(3) Uani 0.508(4) 1 d D U . A 1
F6_1 F -0.0186(8) 0.3164(14) 0.5783(11) 0.109(5) Uani 0.508(4) 1 d D U . A 1
F7_1 F 0.1125(9) 0.3515(8) 0.6746(6) 0.079(3) Uani 0.508(4) 1 d D U . A 1
F8_1 F 0.0907(7) 0.4621(6) 0.6548(5) 0.0633(19) Uani 0.508(4) 1 d D U . A 1
F9_1 F 0.2710(9) 0.4492(8) 0.5476(8) 0.096(3) Uani 0.508(4) 1 d D U . A 1
F10_1 F 0.2762(11) 0.4945(13) 0.6655(8) 0.085(4) Uani 0.508(4) 1 d D U . A 1
F11_1 F 0.2007(9) 0.5318(7) 0.5772(8) 0.069(3) Uani 0.508(4) 1 d D U . A 1
O1_1 O 0.0549(8) 0.3617(9) 0.4865(7) 0.056(3) Uani 0.508(4) 1 d D U . A 1
C37_1 C 0.1207(8) 0.3705(7) 0.5535(6) 0.0521(19) Uani 0.508(4) 1 d D U . A 1
C38_1 C 0.1309(8) 0.2820(8) 0.5288(6) 0.064(2) Uani 0.508(4) 1 d D U . A 1
C39_1 C 0.0775(8) 0.3765(7) 0.6182(6) 0.061(2) Uani 0.508(4) 1 d D U . A 1
C40_1 C 0.2189(8) 0.4618(8) 0.5898(7) 0.070(2) Uani 0.508(4) 1 d D U . A 1
F3_11 F 0.0607(17) 0.5966(12) 0.3125(13) 0.084(5) Uani 0.492(4) 1 d D U . A 2
F4_11 F -0.0396(8) 0.4476(10) 0.2359(9) 0.110(5) Uani 0.492(4) 1 d D U . A 2
F5_11 F 0.0874(11) 0.5197(12) 0.2179(8) 0.102(4) Uani 0.492(4) 1 d D U . A 2
F6_11 F 0.0298(12) 0.3344(9) 0.2263(8) 0.122(5) Uani 0.492(4) 1 d D U . A 2
F7_11 F 0.1326(17) 0.3556(15) 0.3369(12) 0.083(5) Uani 0.492(4) 1 d D U . A 2
F8_11 F 0.1835(13) 0.4238(13) 0.2647(11) 0.144(5) Uani 0.492(4) 1 d D U . A 2
F9_11 F 0.2054(14) 0.6354(12) 0.4493(10) 0.110(5) Uani 0.492(4) 1 d D U . A 2
F10_11 F 0.2532(12) 0.6133(11) 0.3511(11) 0.128(5) Uani 0.492(4) 1 d D U . A 2
F11_11 F 0.2649(12) 0.5417(14) 0.4305(12) 0.141(6) Uani 0.492(4) 1 d D U . A 2
O1_11 O 0.0586(13) 0.4675(12) 0.3823(10) 0.061(3) Uani 0.492(4) 1 d D U . A 2
C37_11 C 0.1070(9) 0.4860(9) 0.3359(7) 0.061(2) Uani 0.492(4) 1 d D U . A 2
C38_11 C 0.0529(10) 0.5135(11) 0.2751(9) 0.072(3) Uani 0.492(4) 1 d D U . A 2
C39_11 C 0.1146(11) 0.3997(10) 0.2904(9) 0.079(3) Uani 0.492(4) 1 d D U . A 2
C40_11 C 0.2096(9) 0.5707(10) 0.3909(10) 0.087(4) Uani 0.492(4) 1 d D U . A 2
F3_3 F 0.0823(14) 0.6063(9) 0.3037(10) 0.065(3) Uani 0.508(4) 1 d D U . A 1
F4_3 F -0.0041(7) 0.4596(7) 0.2193(6) 0.068(2) Uani 0.508(4) 1 d D U . A 1
F5_3 F 0.1386(7) 0.5409(9) 0.2306(7) 0.074(2) Uani 0.508(4) 1 d D U . A 1
F6_3 F 0.0863(7) 0.3604(7) 0.2292(6) 0.072(2) Uani 0.508(4) 1 d D U . A 1
F7_3 F 0.1566(15) 0.3772(14) 0.3527(12) 0.074(4) Uani 0.508(4) 1 d D U . A 1
F8_3 F 0.2336(6) 0.4646(8) 0.3008(6) 0.073(2) Uani 0.508(4) 1 d D U . A 1
F9_3 F 0.1794(13) 0.6347(12) 0.4598(10) 0.092(4) Uani 0.508(4) 1 d D U . A 1
F10_3 F 0.2659(10) 0.6432(8) 0.3888(6) 0.084(3) Uani 0.508(4) 1 d D U . A 1
F11_3 F 0.2604(10) 0.5600(11) 0.4594(6) 0.082(3) Uani 0.508(4) 1 d D U . A 1
O1_3 O 0.0464(12) 0.4505(12) 0.3630(9) 0.057(3) Uani 0.508(4) 1 d D U . A 1
C37_3 C 0.1185(8) 0.4952(8) 0.3409(7) 0.054(2) Uani 0.508(4) 1 d D U . A 1
C38_3 C 0.0849(9) 0.5271(9) 0.2737(7) 0.059(2) Uani 0.508(4) 1 d D U . A 1
C39_3 C 0.1513(9) 0.4244(9) 0.3068(8) 0.062(2) Uani 0.508(4) 1 d D U . A 1
C40_3 C 0.2081(9) 0.5858(10) 0.4128(7) 0.068(3) Uani 0.508(4) 1 d D U . A 1

loop_
_atom_site_aniso_label
_atom_site_aniso_U_11
_atom_site_aniso_U_22
_atom_site_aniso_U_33
_atom_site_aniso_U_23
_atom_site_aniso_U_13
_atom_site_aniso_U_12
Y1 0.0472(3) 0.0464(3) 0.0447(3) 0.0229(2) 0.01626(19) 0.0225(2)
Si1 0.0480(8) 0.0490(8) 0.0460(7) 0.0166(6) 0.0047(6) 0.0235(7)
Si2 0.0494(8) 0.0628(9) 0.0710(10) 0.0368(8) 0.0302(7) 0.0286(7)
Si3 0.0546(9) 0.0413(8) 0.0544(8) 0.0224(6) -0.0004(7) 0.0131(7)
C1 0.047(2) 0.043(2) 0.045(2) 0.0198(19) 0.0101(18) 0.0209(19)
C2 0.047(2) 0.049(3) 0.051(2) 0.026(2) 0.0168(19) 0.026(2)
C3 0.049(2) 0.045(3) 0.047(2) 0.0247(19) 0.0177(18) 0.024(2)
C4 0.045(2) 0.048(2) 0.048(2) 0.0241(19) 0.0150(18) 0.021(2)
C5 0.048(2) 0.046(2) 0.049(2) 0.025(2) 0.0156(19) 0.025(2)
C6 0.075(4) 0.068(4) 0.055(3) 0.017(3) 0.004(3) 0.045(3)
C7 0.072(4) 0.068(4) 0.043(3) 0.022(3) 0.010(3) 0.038(3)
C8 0.051(3) 0.058(3) 0.067(4) 0.014(3) 0.005(3) 0.020(3)
C9 0.059(4) 0.089(5) 0.085(4) 0.036(4) 0.031(3) 0.044(4)
C10 0.061(4) 0.067(4) 0.102(5) 0.050(3) 0.041(4) 0.029(3)
C11 0.075(4) 0.091(5) 0.084(4) 0.056(4) 0.047(4) 0.045(4)
C12 0.127(7) 0.052(4) 0.093(6) 0.016(4) -0.020(5) 0.040(5)
C13 0.077(5) 0.063(4) 0.063(4) 0.022(3) -0.004(3) 0.016(3)
C14 0.055(4) 0.099(6) 0.094(5) 0.055(5) 0.013(4) 0.007(4)
C15 0.067(3) 0.069(3) 0.079(3) 0.049(2) 0.031(3) 0.042(3)
C16 0.075(3) 0.074(3) 0.070(3) 0.033(2) 0.021(3) 0.050(3)
C17 0.075(3) 0.104(4) 0.083(3) 0.059(3) 0.037(3) 0.060(3)
C18 0.064(3) 0.071(3) 0.090(3) 0.050(3) 0.020(3) 0.036(3)
C19 0.081(3) 0.073(3) 0.062(3) 0.039(2) 0.022(2) 0.053(3)
C20 0.081(4) 0.084(5) 0.113(6) 0.064(5) 0.044(4) 0.045(4)
C21 0.131(8) 0.098(5) 0.111(6) 0.014(4) 0.032(6) 0.077(5)
C22 0.112(7) 0.176(10) 0.129(7) 0.100(7) 0.077(6) 0.105(7)
C23 0.063(4) 0.092(5) 0.122(7) 0.053(4) 0.014(4) 0.028(3)
C24 0.116(6) 0.093(5) 0.066(4) 0.040(3) 0.029(4) 0.062(5)
F1 0.106(8) 0.082(7) 0.081(6) 0.049(5) 0.055(6) 0.058(6)
C25 0.094(10) 0.092(8) 0.086(6) 0.056(5) 0.056(7) 0.056(8)
C26 0.098(11) 0.083(8) 0.081(7) 0.048(6) 0.036(8) 0.037(8)
C27 0.110(13) 0.094(9) 0.082(8) 0.056(7) 0.041(9) 0.048(9)
C28 0.144(16) 0.099(11) 0.089(8) 0.056(7) 0.060(10) 0.054(11)
C29 0.159(15) 0.099(9) 0.095(8) 0.058(7) 0.080(9) 0.065(10)
C30 0.141(12) 0.103(8) 0.089(8) 0.057(6) 0.070(9) 0.075(9)
F2 0.108(8) 0.067(5) 0.059(5) 0.007(4) 0.002(5) 0.049(5)
C31 0.088(11) 0.075(6) 0.071(5) 0.002(5) -0.003(6) 0.040(7)
C32 0.080(12) 0.058(8) 0.068(6) -0.003(5) -0.011(7) 0.035(7)
C33 0.074(13) 0.059(9) 0.068(6) -0.004(5) 0.006(7) 0.026(9)
C34 0.076(9) 0.067(7) 0.074(7) 0.004(6) 0.007(7) 0.027(7)
C35 0.065(10) 0.088(7) 0.073(8) 0.006(6) 0.002(7) 0.018(7)
C36 0.068(10) 0.079(7) 0.078(7) 0.003(5) 0.005(7) 0.041(7)
Al1 0.0537(9) 0.0463(8) 0.0476(8) 0.0207(6) 0.0181(6) 0.0317(7)
F3 0.078(3) 0.064(3) 0.050(2) 0.0214(19) 0.020(2) 0.049(2)
Al2 0.0469(8) 0.0486(8) 0.0436(7) 0.0263(6) 0.0228(6) 0.0286(7)
F4 0.053(2) 0.049(2) 0.053(2) 0.0302(17) 0.0308(18) 0.0295(19)
F1A 0.119(8) 0.099(8) 0.071(5) 0.053(5) 0.060(6) 0.081(7)
C25A 0.083(9) 0.088(7) 0.071(6) 0.053(5) 0.045(6) 0.063(7)
C26A 0.093(10) 0.085(7) 0.105(9) 0.059(6) 0.060(8) 0.057(7)
C27A 0.120(14) 0.089(8) 0.110(10) 0.062(7) 0.068(10) 0.052(9)
C28A 0.142(16) 0.089(10) 0.110(9) 0.067(7) 0.080(10) 0.056(10)
C29A 0.145(13) 0.090(8) 0.090(7) 0.063(6) 0.079(8) 0.062(9)
C30A 0.123(10) 0.094(7) 0.081(7) 0.061(6) 0.069(8) 0.077(8)
F2A 0.073(5) 0.069(4) 0.064(4) 0.010(4) 0.013(4) 0.039(4)
C31A 0.065(8) 0.068(5) 0.069(5) 0.005(4) 0.000(5) 0.050(5)
C32A 0.071(10) 0.070(8) 0.061(6) -0.003(5) -0.010(6) 0.039(7)
C33A 0.073(11) 0.071(11) 0.068(6) -0.010(6) -0.004(7) 0.026(9)
C34A 0.082(10) 0.082(10) 0.081(7) -0.005(8) 0.002(8) 0.017(9)
C35A 0.067(10) 0.088(8) 0.087(10) 0.002(6) 0.006(9) 0.024(7)
C36A 0.074(11) 0.079(7) 0.084(8) 0.005(6) 0.009(8) 0.038(7)
F3_2 0.142(5) 0.166(5) 0.081(3) 0.050(3) 0.028(3) 0.115(4)
F4_2 0.067(3) 0.110(4) 0.144(4) 0.044(3) 0.039(3) 0.059(3)
F5_2 0.104(4) 0.156(5) 0.138(5) -0.034(4) -0.036(3) 0.083(4)
F6_2 0.153(5) 0.164(5) 0.180(5) 0.122(4) 0.124(5) 0.118(4)
F7_2 0.096(3) 0.092(3) 0.158(5) 0.074(3) 0.064(3) 0.065(3)
F8_2 0.076(3) 0.079(3) 0.292(8) 0.065(4) 0.060(4) 0.021(3)
F9_2 0.179(6) 0.210(6) 0.074(3) 0.046(4) 0.055(3) 0.139(6)
F10_2 0.116(4) 0.114(4) 0.137(5) -0.035(3) 0.003(4) 0.067(3)
F11_2 0.087(3) 0.114(4) 0.100(3) 0.027(3) 0.044(2) 0.067(3)
O1_2 0.055(2) 0.054(2) 0.077(3) 0.0187(17) 0.0221(18) 0.0268(17)
C37_2 0.053(3) 0.059(3) 0.078(3) 0.018(2) 0.017(2) 0.029(2)
C38_2 0.074(4) 0.109(5) 0.092(4) 0.014(3) 0.008(3) 0.057(4)
C39_2 0.069(4) 0.075(4) 0.149(5) 0.059(4) 0.054(4) 0.036(3)
C40_2 0.094(4) 0.108(5) 0.074(4) 0.005(3) 0.020(3) 0.062(4)
F3_6 0.103(8) 0.125(10) 0.182(13) -0.039(8) 0.004(9) -0.005(8)
F4_6 0.220(14) 0.155(9) 0.090(8) -0.003(6) -0.033(8) 0.135(10)
F5_6 0.200(15) 0.144(11) 0.108(8) -0.049(8) -0.044(8) 0.066(12)
F6_6 0.167(9) 0.236(15) 0.078(7) -0.011(8) 0.044(6) 0.099(9)
F7_6 0.38(2) 0.160(11) 0.105(8) 0.074(8) 0.115(11) 0.197(14)
F8_6 0.179(13) 0.082(6) 0.131(9) 0.029(6) 0.034(8) 0.073(8)
F9_6 0.153(12) 0.154(12) 0.223(12) 0.148(10) 0.076(10) 0.072(10)
F10_6 0.276(17) 0.056(6) 0.243(15) 0.028(8) -0.040(14) 0.051(10)
F11_6 0.214(12) 0.097(10) 0.105(8) 0.018(7) 0.023(8) 0.104(10)
O1_6 0.071(5) 0.058(4) 0.060(4) 0.020(3) -0.002(3) 0.034(4)
C37_6 0.113(7) 0.058(5) 0.081(5) 0.015(4) -0.006(4) 0.038(5)
C38_6 0.122(8) 0.107(8) 0.096(8) -0.019(6) -0.027(5) 0.061(8)
C39_6 0.176(9) 0.112(9) 0.094(8) 0.040(5) 0.035(7) 0.095(9)
C40_6 0.158(11) 0.066(7) 0.150(10) 0.048(7) 0.004(8) 0.035(8)
F3_8 0.110(6) 0.173(9) 0.061(4) -0.009(5) 0.001(4) 0.106(6)
F4_8 0.080(6) 0.178(9) 0.085(7) 0.052(7) 0.032(5) 0.076(6)
F5_8 0.128(9) 0.198(11) 0.097(7) 0.039(8) 0.038(7) 0.139(9)
F6_8 0.078(6) 0.190(11) 0.089(6) 0.018(7) -0.006(4) 0.091(7)
F7_8 0.083(7) 0.091(6) 0.071(6) -0.003(4) 0.000(5) 0.033(5)
F8_8 0.141(9) 0.171(10) 0.056(4) 0.034(5) 0.028(5) 0.103(9)
F9_8 0.152(11) 0.084(6) 0.184(11) 0.024(8) 0.016(9) 0.054(7)
F10_8 0.158(12) 0.122(11) 0.163(13) 0.072(9) 0.055(8) 0.109(11)
F11_8 0.134(11) 0.119(10) 0.200(12) 0.101(9) 0.086(10) 0.080(9)
O1_8 0.057(6) 0.088(8) 0.046(5) 0.027(5) 0.020(4) 0.050(6)
C37_8 0.065(5) 0.085(5) 0.064(4) 0.021(4) 0.014(3) 0.054(4)
C38_8 0.069(6) 0.143(8) 0.063(4) 0.021(6) 0.015(4) 0.079(6)
C39_8 0.077(6) 0.114(6) 0.058(4) 0.021(5) 0.008(4) 0.066(5)
C40_8 0.111(10) 0.096(7) 0.136(9) 0.054(6) 0.035(6) 0.067(6)
F3_4 0.125(7) 0.082(5) 0.127(7) 0.048(4) 0.064(6) 0.070(5)
F4_4 0.121(10) 0.105(7) 0.131(9) 0.074(7) 0.085(8) 0.081(7)
F5_4 0.086(5) 0.120(7) 0.157(9) 0.064(7) 0.050(5) 0.073(5)
F6_4 0.090(8) 0.167(12) 0.114(8) 0.033(7) -0.015(6) 0.054(8)
F7_4 0.074(6) 0.095(6) 0.147(11) 0.036(8) 0.011(7) 0.045(5)
F8_4 0.118(8) 0.138(9) 0.103(7) -0.008(6) 0.010(6) 0.068(7)
F9_4 0.113(7) 0.123(7) 0.132(7) 0.095(6) 0.064(6) 0.069(6)
F10_4 0.120(8) 0.159(14) 0.152(12) 0.111(10) 0.053(7) 0.099(9)
F11_4 0.159(12) 0.172(12) 0.115(7) 0.099(7) 0.076(7) 0.113(10)
O1_4 0.057(5) 0.088(8) 0.071(7) 0.045(6) 0.022(4) 0.046(6)
C37_4 0.066(5) 0.092(5) 0.070(5) 0.043(4) 0.021(4) 0.054(4)
C38_4 0.080(6) 0.085(5) 0.107(7) 0.049(5) 0.049(5) 0.053(5)
C39_4 0.097(8) 0.109(7) 0.092(7) 0.019(5) 0.006(5) 0.057(6)
C40_4 0.111(8) 0.137(8) 0.101(7) 0.082(6) 0.047(6) 0.088(6)
F3_9 0.075(5) 0.084(6) 0.126(6) 0.043(5) 0.051(4) 0.040(5)
F4_9 0.218(16) 0.124(7) 0.130(8) 0.088(6) 0.133(10) 0.100(10)
F5_9 0.157(12) 0.097(7) 0.156(9) 0.086(7) 0.120(9) 0.067(8)
F6_9 0.185(13) 0.146(10) 0.115(7) 0.065(7) 0.047(8) 0.091(11)
F7_9 0.147(12) 0.155(9) 0.140(10) 0.113(8) 0.075(10) 0.106(9)
F8_9 0.126(7) 0.114(9) 0.138(12) 0.056(9) 0.026(7) 0.058(7)
F9_9 0.137(9) 0.121(10) 0.137(7) 0.057(7) 0.073(7) 0.090(8)
F10_9 0.108(9) 0.102(7) 0.162(12) 0.070(8) 0.082(9) 0.046(7)
F11_9 0.123(8) 0.172(15) 0.320(18) 0.184(15) 0.141(10) 0.115(10)
O1_9 0.041(4) 0.061(4) 0.053(5) 0.028(4) 0.019(3) 0.023(3)
C37_9 0.095(5) 0.099(6) 0.117(6) 0.079(5) 0.058(4) 0.055(5)
C38_9 0.103(7) 0.093(7) 0.117(6) 0.069(5) 0.070(5) 0.045(7)
C39_9 0.136(7) 0.127(9) 0.125(6) 0.082(6) 0.045(7) 0.083(8)
C40_9 0.095(7) 0.097(6) 0.147(7) 0.067(6) 0.071(6) 0.055(6)
F3_5 0.124(10) 0.36(2) 0.213(14) 0.213(14) 0.106(8) 0.138(12)
F4_5 0.118(10) 0.192(11) 0.200(10) -0.019(10) 0.068(8) 0.078(9)
F5_5 0.214(17) 0.158(10) 0.193(13) 0.136(10) 0.170(13) 0.108(10)
F6_5 0.156(13) 0.167(10) 0.125(7) 0.002(8) 0.017(7) 0.075(11)
F7_5 0.149(13) 0.113(7) 0.116(8) 0.082(6) 0.059(9) 0.074(8)
F8_5 0.156(9) 0.196(14) 0.183(13) 0.144(12) 0.113(10) 0.115(10)
F9_5 0.196(15) 0.172(16) 0.143(9) 0.059(10) -0.004(10) 0.089(12)
F10_5 0.098(9) 0.117(8) 0.115(10) 0.031(7) 0.029(8) 0.020(7)
F11_5 0.153(11) 0.105(8) 0.101(7) 0.059(6) 0.069(7) 0.061(9)
O1_5 0.106(9) 0.088(6) 0.115(9) 0.077(6) 0.086(7) 0.065(6)
C37_5 0.107(6) 0.088(6) 0.103(5) 0.074(4) 0.063(5) 0.041(5)
C38_5 0.107(8) 0.118(8) 0.111(7) 0.078(5) 0.067(6) 0.052(7)
C39_5 0.124(8) 0.097(7) 0.100(6) 0.065(5) 0.063(6) 0.063(7)
C40_5 0.128(10) 0.117(7) 0.114(6) 0.056(6) 0.050(6) 0.057(6)
F3_7 0.135(11) 0.32(2) 0.252(14) 0.215(16) 0.136(11) 0.150(14)
F4_7 0.112(8) 0.117(7) 0.146(10) 0.061(6) 0.052(7) 0.087(6)
F5_7 0.086(7) 0.114(8) 0.163(9) 0.059(7) -0.008(6) 0.043(6)
F6_7 0.177(9) 0.306(18) 0.075(7) 0.042(8) 0.068(7) 0.186(11)
F7_7 0.241(16) 0.305(15) 0.094(8) 0.125(9) 0.087(9) 0.209(15)
F8_7 0.278(18) 0.157(10) 0.108(9) -0.026(8) 0.089(11) -0.017(13)
F9_7 0.29(2) 0.090(9) 0.212(13) 0.077(9) 0.154(14) 0.106(12)
F10_7 0.189(14) 0.092(8) 0.167(10) -0.048(8) -0.031(9) 0.068(9)
F11_7 0.143(10) 0.104(11) 0.222(16) 0.091(11) 0.043(9) 0.085(9)
O1_7 0.056(4) 0.071(6) 0.049(4) 0.007(4) 0.009(3) 0.032(4)
C37_7 0.061(5) 0.062(5) 0.067(5) 0.016(3) 0.005(3) 0.033(4)
C38_7 0.064(6) 0.108(7) 0.128(8) 0.067(7) 0.032(5) 0.050(6)
C39_7 0.127(8) 0.142(9) 0.049(5) 0.019(5) 0.014(5) 0.078(8)
C40_7 0.110(10) 0.069(6) 0.111(8) 0.024(5) 0.014(6) 0.047(7)
F3_10 0.120(8) 0.088(7) 0.171(13) 0.055(7) 0.101(9) 0.060(6)
F4_10 0.126(10) 0.081(7) 0.102(6) 0.047(5) 0.061(6) 0.076(6)
F5_10 0.103(8) 0.140(11) 0.133(8) 0.075(7) 0.051(6) 0.092(8)
F6_10 0.120(10) 0.061(5) 0.147(9) 0.048(5) 0.089(8) 0.038(6)
F7_10 0.180(11) 0.120(10) 0.109(6) 0.085(7) 0.080(7) 0.089(9)
F8_10 0.099(8) 0.084(8) 0.168(12) 0.044(8) 0.082(7) 0.045(7)
F9_10 0.099(10) 0.052(5) 0.079(9) 0.006(5) 0.047(8) 0.016(6)
F10_10 0.068(7) 0.125(12) 0.070(6) 0.030(6) 0.011(5) 0.016(7)
F11_10 0.128(8) 0.078(6) 0.067(5) 0.036(5) 0.057(6) 0.059(6)
O1_10 0.064(6) 0.072(8) 0.064(4) 0.037(4) 0.031(4) 0.048(6)
C37_10 0.063(5) 0.057(4) 0.059(4) 0.032(3) 0.024(3) 0.038(4)
C38_10 0.078(6) 0.082(6) 0.099(6) 0.046(4) 0.046(5) 0.057(5)
C39_10 0.099(7) 0.070(5) 0.100(6) 0.049(5) 0.063(5) 0.047(5)
C40_10 0.075(6) 0.071(5) 0.066(5) 0.021(4) 0.028(4) 0.028(5)
F3_1 0.106(8) 0.073(7) 0.072(4) 0.032(5) 0.038(5) 0.066(6)
F4_1 0.110(6) 0.058(5) 0.117(9) 0.037(5) 0.054(6) 0.050(5)
F5_1 0.121(7) 0.113(8) 0.078(4) 0.041(5) 0.027(5) 0.097(7)
F6_1 0.060(5) 0.110(9) 0.107(8) -0.002(6) 0.032(4) 0.029(5)
F7_1 0.118(7) 0.076(6) 0.076(5) 0.053(5) 0.052(5) 0.057(5)
F8_1 0.081(5) 0.066(4) 0.063(4) 0.034(3) 0.037(4) 0.044(4)
F9_1 0.094(6) 0.071(6) 0.109(7) 0.022(5) 0.059(6) 0.028(5)
F10_1 0.071(6) 0.081(7) 0.085(5) 0.035(5) 0.020(4) 0.028(5)
F11_1 0.079(7) 0.045(5) 0.065(7) 0.018(5) 0.021(5) 0.023(5)
O1_1 0.068(6) 0.053(6) 0.057(4) 0.028(4) 0.021(4) 0.039(5)
C37_1 0.065(4) 0.054(4) 0.054(4) 0.028(4) 0.023(3) 0.041(3)
C38_1 0.084(6) 0.062(4) 0.065(4) 0.030(4) 0.025(4) 0.052(4)
C39_1 0.068(5) 0.062(5) 0.059(4) 0.028(4) 0.028(4) 0.035(4)
C40_1 0.074(5) 0.062(5) 0.075(5) 0.032(4) 0.033(3) 0.030(4)
F3_11 0.120(12) 0.077(5) 0.095(8) 0.061(5) 0.061(7) 0.058(7)
F4_11 0.082(6) 0.096(6) 0.129(10) 0.070(6) 0.008(5) 0.032(6)
F5_11 0.146(10) 0.129(10) 0.085(7) 0.071(7) 0.062(8) 0.089(10)
F6_11 0.185(10) 0.074(7) 0.078(5) 0.033(4) 0.028(8) 0.054(8)
F7_11 0.110(13) 0.074(9) 0.094(8) 0.047(7) 0.050(8) 0.061(9)
F8_11 0.201(12) 0.176(15) 0.168(14) 0.103(11) 0.150(11) 0.128(11)
F9_11 0.118(12) 0.062(6) 0.084(8) 0.025(5) -0.002(6) 0.017(7)
F10_11 0.104(9) 0.105(10) 0.191(14) 0.101(10) 0.077(11) 0.031(8)
F11_11 0.067(7) 0.134(12) 0.212(16) 0.113(13) 0.021(9) 0.037(7)
O1_11 0.074(7) 0.050(6) 0.074(7) 0.034(6) 0.040(6) 0.033(5)
C37_11 0.068(5) 0.058(5) 0.064(5) 0.032(4) 0.031(4) 0.032(4)
C38_11 0.080(6) 0.070(6) 0.074(6) 0.042(5) 0.031(5) 0.038(5)
C39_11 0.120(9) 0.077(7) 0.074(7) 0.042(5) 0.058(6) 0.061(6)
C40_11 0.067(5) 0.072(7) 0.105(8) 0.052(5) 0.021(5) 0.019(5)
F3_3 0.096(8) 0.054(4) 0.063(5) 0.034(4) 0.040(5) 0.041(5)
F4_3 0.077(5) 0.064(5) 0.055(4) 0.025(3) 0.011(4) 0.037(4)
F5_3 0.089(6) 0.097(7) 0.070(5) 0.052(5) 0.039(5) 0.063(6)
F6_3 0.089(5) 0.061(5) 0.063(4) 0.016(4) 0.018(4) 0.047(5)
F7_3 0.082(8) 0.084(9) 0.083(7) 0.048(7) 0.033(6) 0.057(8)
F8_3 0.076(4) 0.088(6) 0.072(5) 0.041(4) 0.035(4) 0.049(4)
F9_3 0.089(8) 0.077(7) 0.073(6) 0.004(4) 0.036(5) 0.024(5)
F10_3 0.088(6) 0.062(5) 0.061(5) 0.014(4) 0.029(4) 0.011(4)
F11_3 0.063(5) 0.118(8) 0.047(4) 0.032(4) 0.017(3) 0.034(5)
O1_3 0.065(5) 0.056(7) 0.060(6) 0.029(5) 0.027(5) 0.036(4)
C37_3 0.064(5) 0.054(5) 0.048(4) 0.023(3) 0.020(3) 0.033(4)
C38_3 0.074(6) 0.057(5) 0.052(4) 0.025(3) 0.021(3) 0.038(5)
C39_3 0.071(5) 0.063(6) 0.062(5) 0.028(4) 0.025(4) 0.043(5)
C40_3 0.073(5) 0.072(6) 0.042(4) 0.018(4) 0.023(3) 0.026(4)

loop_
_atom_type_symbol
_atom_type_description
_atom_type_scat_dispersion_real
_atom_type_scat_dispersion_imag
_atom_type_scat_source
C C 0.0181 0.0091 'International Tables Vol C Tables 4.2.6.8 and 6.1.1.4'
H H 0.0000 0.0000 'International Tables Vol C Tables 4.2.6.8 and 6.1.1.4'
Al Al 0.2130 0.2455 'International Tables Vol C Tables 4.2.6.8 and 6.1.1.4'
F F 0.0727 0.0534 'International Tables Vol C Tables 4.2.6.8 and 6.1.1.4'
O O 0.0492 0.0322 'International Tables Vol C Tables 4.2.6.8 and 6.1.1.4'
Si Si 0.2541 0.3302 'International Tables Vol C Tables 4.2.6.8 and 6.1.1.4'
Y Y -0.2670 2.0244 'International Tables Vol C Tables 4.2.6.8 and 6.1.1.4'

loop_
_exptl_crystal_face_index_h
_exptl_crystal_face_index_k
_exptl_crystal_face_index_l
_exptl_crystal_face_perp_dist
4 -3 9 0.0309
9 -2 3 0.0426
-10 0 7 0.0418
-10 8 2 0.0308
-2 -9 9 0.0378
9 0 -8 0.0455
9 -9 0 0.0328
-5 1 -7 0.0225
1 -1 11 0.0300
8 -1 4 0.0383
-1 -8 -1 0.0265
6 -7 -7 0.0237
-3 8 5 0.0388
4 7 -1 0.0530
0 9 -9 0.0374
3 -1 -11 0.0146
-5 -1 -6 0.0247

loop_
_geom_angle_atom_site_label_1
_geom_angle_atom_site_label_2
_geom_angle_atom_site_label_3
_geom_angle
_geom_angle_site_symmetry_1
_geom_angle_site_symmetry_3
_geom_angle_publ_flag
C1 Y1 C15 137.65(14) . . ?
C1 Y1 C16 155.42(14) . . ?
C1 Y1 C19 135.55(13) . . ?
C2 Y1 C1 32.36(16) . . ?
C2 Y1 C15 107.46(13) . . ?
C2 Y1 C16 135.10(14) . . ?
C2 Y1 C19 104.49(13) . . ?
C3 Y1 C1 52.46(16) . . ?
C3 Y1 C2 31.81(16) . . ?
C3 Y1 C4 31.61(16) . . ?
C3 Y1 C5 51.04(16) . . ?
C3 Y1 C15 102.39(13) . . ?
C3 Y1 C16 132.78(13) . . ?
C3 Y1 C19 84.69(13) . . ?
C4 Y1 C1 53.17(16) . . ?
C4 Y1 C2 53.37(17) . . ?
C4 Y1 C15 124.85(13) . . ?
C4 Y1 C16 147.12(13) . . ?
C4 Y1 C19 97.59(13) . . ?
C5 Y1 C1 31.31(17) . . ?
C5 Y1 C2 52.08(17) . . ?
C5 Y1 C4 31.39(16) . . ?
C5 Y1 C15 153.37(14) . . ?
C5 Y1 C16 172.51(14) . . ?
C5 Y1 C19 128.95(13) . . ?
C15 Y1 C16 30.9 . . ?
C15 Y1 C19 31.0 . . ?
C19 Y1 C16 51.08(7) . . ?
F1 Y1 C1 97.2(4) . . ?
F1 Y1 C2 128.2(4) . . ?
F1 Y1 C3 123.6(3) . . ?
F1 Y1 C4 92.2(3) . . ?
F1 Y1 C5 78.1(4) . . ?
F1 Y1 C15 124.3(4) . . ?
F1 Y1 C16 95.5(4) . . ?
F1 Y1 C19 118.9(4) . . ?
F2 Y1 C1 83.1(5) . . ?
F2 Y1 C2 97.4(4) . . ?
F2 Y1 C3 129.2(4) . . ?
F2 Y1 C4 134.5(5) . . ?
F2 Y1 C5 104.0(5) . . ?
F2 Y1 C15 94.9(5) . . ?
F2 Y1 C16 78.3(5) . . ?
F2 Y1 C19 125.4(5) . . ?
F2 Y1 F1 80.2(5) . . ?
F1A Y1 C1 95.6(4) . . ?
F1A Y1 C2 128.0(4) . . ?
F1A Y1 C3 133.3(3) . . ?
F1A Y1 C4 103.4(3) . . ?
F1A Y1 C5 83.6(4) . . ?
F1A Y1 C15 121.9(3) . . ?
F1A Y1 C16 91.1(3) . . ?
F1A Y1 C19 126.0(4) . . ?
F1A Y1 F2A 78.3(4) . . ?
F2A Y1 C1 78.7(5) . . ?
F2A Y1 C2 87.2(4) . . ?
F2A Y1 C3 118.8(4) . . ?
F2A Y1 C4 131.9(5) . . ?
F2A Y1 C5 104.4(5) . . ?
F2A Y1 C15 89.7(5) . . ?
F2A Y1 C16 79.6(5) . . ?
F2A Y1 C19 120.6(5) . . ?
C6 Si1 C1 106.6(3) . . ?
C7 Si1 C1 106.9(3) . . ?
C7 Si1 C6 107.5(3) . . ?
C8 Si1 C1 116.2(3) . . ?
C8 Si1 C6 110.4(3) . . ?
C8 Si1 C7 108.9(3) . . ?
C9 Si2 C2 109.1(3) . . ?
C9 Si2 C10 109.9(3) . . ?
C10 Si2 C2 112.1(3) . . ?
C11 Si2 C2 108.4(3) . . ?
C11 Si2 C9 108.2(3) . . ?
C11 Si2 C10 109.0(4) . . ?
C4 Si3 C13 111.0(3) . . ?
C12 Si3 C4 104.8(3) . . ?
C12 Si3 C13 111.7(4) . . ?
C14 Si3 C4 110.5(3) . . ?
C14 Si3 C12 107.4(5) . . ?
C14 Si3 C13 111.2(4) . . ?
Si1 C1 Y1 131.4(3) . . ?
C2 C1 Y1 73.6(3) . . ?
C2 C1 Si1 132.9(4) . . ?
C5 C1 Y1 73.6(3) . . ?
C5 C1 Si1 118.7(4) . . ?
C5 C1 C2 105.9(4) . . ?
Si2 C2 Y1 126.6(3) . . ?
C1 C2 Y1 74.0(3) . . ?
C1 C2 Si2 131.0(4) . . ?
C3 C2 Y1 73.3(3) . . ?
C3 C2 Si2 122.0(4) . . ?
C3 C2 C1 106.0(5) . . ?
Y1 C3 H3 117.6 . . ?
C2 C3 Y1 74.9(3) . . ?
C2 C3 H3 124.5 . . ?
C4 C3 Y1 74.7(3) . . ?
C4 C3 C2 111.1(4) . . ?
C4 C3 H3 124.5 . . ?
Si3 C4 Y1 134.1(3) . . ?
C3 C4 Y1 73.7(3) . . ?
C3 C4 Si3 128.8(4) . . ?
C5 C4 Y1 74.1(3) . . ?
C5 C4 Si3 122.5(4) . . ?
C5 C4 C3 104.8(5) . . ?
Y1 C5 H5 118.0 . . ?
C1 C5 Y1 75.1(3) . . ?
C1 C5 H5 123.9 . . ?
C4 C5 Y1 74.5(3) . . ?
C4 C5 C1 112.2(5) . . ?
C4 C5 H5 123.9 . . ?
Si1 C6 H6A 109.5 . . ?
Si1 C6 H6B 109.5 . . ?
Si1 C6 H6C 109.5 . . ?
H6A C6 H6B 109.5 . . ?
H6A C6 H6C 109.5 . . ?
H6B C6 H6C 109.5 . . ?
Si1 C7 H7A 109.5 . . ?
Si1 C7 H7B 109.5 . . ?
Si1 C7 H7C 109.5 . . ?
H7A C7 H7B 109.5 . . ?
H7A C7 H7C 109.5 . . ?
H7B C7 H7C 109.5 . . ?
Si1 C8 H8A 109.5 . . ?
Si1 C8 H8B 109.5 . . ?
Si1 C8 H8C 109.5 . . ?
H8A C8 H8B 109.5 . . ?
H8A C8 H8C 109.5 . . ?
H8B C8 H8C 109.5 . . ?
Si2 C9 H9A 109.5 . . ?
Si2 C9 H9B 109.5 . . ?
Si2 C9 H9C 109.5 . . ?
H9A C9 H9B 109.5 . . ?
H9A C9 H9C 109.5 . . ?
H9B C9 H9C 109.5 . . ?
Si2 C10 H10A 109.5 . . ?
Si2 C10 H10B 109.5 . . ?
Si2 C10 H10C 109.5 . . ?
H10A C10 H10B 109.5 . . ?
H10A C10 H10C 109.5 . . ?
H10B C10 H10C 109.5 . . ?
Si2 C11 H11A 109.5 . . ?
Si2 C11 H11B 109.5 . . ?
Si2 C11 H11C 109.5 . . ?
H11A C11 H11B 109.5 . . ?
H11A C11 H11C 109.5 . . ?
H11B C11 H11C 109.5 . . ?
Si3 C12 H12A 109.5 . . ?
Si3 C12 H12B 109.5 . . ?
Si3 C12 H12C 109.5 . . ?
H12A C12 H12B 109.5 . . ?
H12A C12 H12C 109.5 . . ?
H12B C12 H12C 109.5 . . ?
Si3 C13 H13A 109.5 . . ?
Si3 C13 H13B 109.5 . . ?
Si3 C13 H13C 109.5 . . ?
H13A C13 H13B 109.5 . . ?
H13A C13 H13C 109.5 . . ?
H13B C13 H13C 109.5 . . ?
Si3 C14 H14A 109.5 . . ?
Si3 C14 H14B 109.5 . . ?
Si3 C14 H14C 109.5 . . ?
H14A C14 H14B 109.5 . . ?
H14A C14 H14C 109.5 . . ?
H14B C14 H14C 109.5 . . ?
C16 C15 Y1 74.92(10) . . ?
C16 C15 C20 126.0 . . ?
C19 C15 Y1 74.57(11) . . ?
C19 C15 C16 108.0 . . ?
C19 C15 C20 126.0 . . ?
C20 C15 Y1 116.57(10) . . ?
C15 C16 Y1 74.15(10) . . ?
C15 C16 C21 126.0 . . ?
C17 C16 Y1 74.93(10) . . ?
C17 C16 C15 108.0 . . ?
C17 C16 C21 126.0 . . ?
C21 C16 Y1 116.97(10) . . ?
C16 C17 Y1 74.26(10) . . ?
C16 C17 C22 126.0 . . ?
C18 C17 Y1 74.39(11) . . ?
C18 C17 C16 108.0 . . ?
C18 C17 C22 126.0 . . ?
C22 C17 Y1 117.32(10) . . ?
C17 C18 Y1 74.82(11) . . ?
C17 C18 C23 126.0 . . ?
C19 C18 Y1 74.11(10) . . ?
C19 C18 C17 108.0 . . ?
C19 C18 C23 126.0 . . ?
C23 C18 Y1 117.12(10) . . ?
C15 C19 Y1 74.46(11) . . ?
C15 C19 C24 126.0 . . ?
C18 C19 Y1 75.00(10) . . ?
C18 C19 C15 108.0 . . ?
C18 C19 C24 126.0 . . ?
C24 C19 Y1 116.67(10) . . ?
C15 C20 H20A 109.5 . . ?
C15 C20 H20B 109.5 . . ?
C15 C20 H20C 109.5 . . ?
H20A C20 H20B 109.5 . . ?
H20A C20 H20C 109.5 . . ?
H20B C20 H20C 109.5 . . ?
C16 C21 H21A 109.5 . . ?
C16 C21 H21B 109.5 . . ?
C16 C21 H21C 109.5 . . ?
H21A C21 H21B 109.5 . . ?
H21A C21 H21C 109.5 . . ?
H21B C21 H21C 109.5 . . ?
C17 C22 H22A 109.5 . . ?
C17 C22 H22B 109.5 . . ?
C17 C22 H22C 109.5 . . ?
H22A C22 H22B 109.5 . . ?
H22A C22 H22C 109.5 . . ?
H22B C22 H22C 109.5 . . ?
C18 C23 H23A 109.5 . . ?
C18 C23 H23B 109.5 . . ?
C18 C23 H23C 109.5 . . ?
H23A C23 H23B 109.5 . . ?
H23A C23 H23C 109.5 . . ?
H23B C23 H23C 109.5 . . ?
C19 C24 H24A 109.5 . . ?
C19 C24 H24B 109.5 . . ?
C19 C24 H24C 109.5 . . ?
H24A C24 H24B 109.5 . . ?
H24A C24 H24C 109.5 . . ?
H24B C24 H24C 109.5 . . ?
C25 F1 Y1 152.3(14) . . ?
F1 C25 C26 121.4(10) . . ?
F1 C25 C30 118.5(10) . . ?
C26 C25 C30 120.0 . . ?
C25 C26 H26 120.0 . . ?
C25 C26 C27 120.0 . . ?
C27 C26 H26 120.0 . . ?
C26 C27 H27 120.0 . . ?
C26 C27 C28 120.0 . . ?
C28 C27 H27 120.0 . . ?
C27 C28 H28 120.0 . . ?
C27 C28 C29 120.0 . . ?
C29 C28 H28 120.0 . . ?
C28 C29 H29 120.0 . . ?
C30 C29 C28 120.0 . . ?
C30 C29 H29 120.0 . . ?
C25 C30 H30 120.0 . . ?
C29 C30 C25 120.0 . . ?
C29 C30 H30 120.0 . . ?
C31 F2 Y1 167.7(12) . . ?
F2 C31 C32 120.0(11) . . ?
F2 C31 C36 119.1(11) . . ?
C32 C31 C36 120.0 . . ?
C31 C32 H32 120.0 . . ?
C33 C32 C31 120.0 . . ?
C33 C32 H32 120.0 . . ?
C32 C33 H33 120.0 . . ?
C34 C33 C32 120.0 . . ?
C34 C33 H33 120.0 . . ?
C33 C34 H34 120.0 . . ?
C33 C34 C35 120.0 . . ?
C35 C34 H34 120.0 . . ?
C34 C35 H35 120.0 . . ?
C36 C35 C34 120.0 . . ?
C36 C35 H35 120.0 . . ?
C31 C36 H36 120.0 . . ?
C35 C36 C31 120.0 . . ?
C35 C36 H36 120.0 . . ?
O1_2 Al1 F3 101.36(16) . . ?
O1_2 Al1 O1_1 106.0(4) . . ?
O1_2 Al1 O1_3 107.3(6) . . ?
O1_10 Al1 F3 108.2(5) . . ?
O1_10 Al1 O1_2 122.3(5) . . ?
O1_1 Al1 F3 107.0(5) . . ?
O1_1 Al1 O1_3 124.4(8) . . ?
O1_11 Al1 F3 100.1(7) . . ?
O1_11 Al1 O1_2 116.7(7) . . ?
O1_11 Al1 O1_10 105.5(9) . . ?
O1_3 Al1 F3 108.5(6) . . ?
Al1 F3 Al1 180.0 . 2_566 ?
O1_6 Al2 F4 101.2(7) . . ?
O1_6 Al2 O1_4 113.8(8) . . ?
O1_8 Al2 F4 101.1(6) . . ?
O1_8 Al2 O1_9 101.6(8) . . ?
O1_8 Al2 O1_7 111.2(8) . . ?
O1_4 Al2 F4 107.8(7) . . ?
O1_9 Al2 F4 104.7(4) . . ?
O1_5 Al2 F4 108.4(5) . . ?
O1_5 Al2 O1_6 100.1(9) . . ?
O1_5 Al2 O1_4 123.2(9) . . ?
O1_7 Al2 F4 107.5(6) . . ?
O1_7 Al2 O1_9 127.6(7) . . ?
Al2 F4 Al2 180.0 . 2_665 ?
C25A F1A Y1 170.1(11) . . ?
C26A C25A F1A 114.7(13) . . ?
C30A C25A F1A 118.8(13) . . ?
C30A C25A C26A 126.5(12) . . ?
C25A C26A H26A 122.9 . . ?
C25A C26A C27A 114.2(13) . . ?
C27A C26A H26A 122.9 . . ?
C26A C27A H27A 119.1 . . ?
C28A C27A C26A 121.8(15) . . ?
C28A C27A H27A 119.1 . . ?
C27A C28A H28A 119.1 . . ?
C27A C28A C29A 121.8(15) . . ?
C29A C28A H28A 119.1 . . ?
C28A C29A H29A 121.0 . . ?
C28A C29A C30A 118.0(14) . . ?
C30A C29A H29A 121.0 . . ?
C25A C30A C29A 117.4(13) . . ?
C25A C30A H30A 121.3 . . ?
C29A C30A H30A 121.3 . . ?
C31A F2A Y1 156.4(13) . . ?
C32A C31A F2A 115.6(14) . . ?
C36A C31A F2A 116.1(14) . . ?
C36A C31A C32A 127.5(13) . . ?
C31A C32A H32A 123.1 . . ?
C33A C32A C31A 113.8(15) . . ?
C33A C32A H32A 123.1 . . ?
C32A C33A H33A 119.5 . . ?
C34A C33A C32A 121.1(16) . . ?
C34A C33A H33A 119.5 . . ?
C33A C34A H34A 118.8 . . ?
C35A C34A C33A 122.5(15) . . ?
C35A C34A H34A 118.8 . . ?
C34A C35A H35A 120.7 . . ?
C34A C35A C36A 118.7(16) . . ?
C36A C35A H35A 120.7 . . ?
C31A C36A C35A 116.5(15) . . ?
C31A C36A H36A 121.8 . . ?
C35A C36A H36A 121.8 . . ?
C37_2 O1_2 Al1 147.8(4) . . ?
O1_2 C37_2 C38_2 108.4(5) . . ?
O1_2 C37_2 C39_2 110.4(6) . . ?
O1_2 C37_2 C40_2 110.5(5) . . ?
C39_2 C37_2 C38_2 108.8(6) . . ?
C39_2 C37_2 C40_2 107.7(6) . . ?
C40_2 C37_2 C38_2 111.0(6) . . ?
F3_2 C38_2 F5_2 107.7(8) . . ?
F3_2 C38_2 C37_2 111.1(7) . . ?
F4_2 C38_2 F3_2 106.1(7) . . ?
F4_2 C38_2 F5_2 108.6(8) . . ?
F4_2 C38_2 C37_2 111.6(7) . . ?
F5_2 C38_2 C37_2 111.5(6) . . ?
F6_2 C39_2 F7_2 107.1(7) . . ?
F6_2 C39_2 F8_2 106.4(7) . . ?
F6_2 C39_2 C37_2 110.9(6) . . ?
F7_2 C39_2 F8_2 107.7(6) . . ?
F7_2 C39_2 C37_2 112.3(6) . . ?
F8_2 C39_2 C37_2 112.2(7) . . ?
F9_2 C40_2 C37_2 108.6(6) . . ?
F10_2 C40_2 F9_2 108.8(7) . . ?
F10_2 C40_2 F11_2 108.0(7) . . ?
F10_2 C40_2 C37_2 114.5(7) . . ?
F11_2 C40_2 F9_2 106.7(8) . . ?
F11_2 C40_2 C37_2 110.0(6) . . ?
C37_6 O1_6 Al2 147.7(14) . . ?
O1_6 C37_6 C38_6 108.5(11) . . ?
O1_6 C37_6 C39_6 103.5(12) . . ?
O1_6 C37_6 C40_6 109.5(11) . . ?
C39_6 C37_6 C38_6 111.7(11) . . ?
C40_6 C37_6 C38_6 112.4(11) . . ?
C40_6 C37_6 C39_6 110.9(11) . . ?
F3_6 C38_6 C37_6 111.8(14) . . ?
F4_6 C38_6 F3_6 107.2(16) . . ?
F4_6 C38_6 C37_6 108.5(12) . . ?
F5_6 C38_6 F3_6 107.3(15) . . ?
F5_6 C38_6 F4_6 112.6(15) . . ?
F5_6 C38_6 C37_6 109.4(13) . . ?
F6_6 C39_6 C37_6 113.2(12) . . ?
F7_6 C39_6 F6_6 105.2(16) . . ?
F7_6 C39_6 C37_6 113.7(13) . . ?
F8_6 C39_6 F6_6 102.0(13) . . ?
F8_6 C39_6 F7_6 107.8(13) . . ?
F8_6 C39_6 C37_6 113.9(13) . . ?
F9_6 C40_6 F11_6 105.9(14) . . ?
F9_6 C40_6 C37_6 113.3(12) . . ?
F10_6 C40_6 F9_6 112.4(16) . . ?
F10_6 C40_6 F11_6 104.0(15) . . ?
F10_6 C40_6 C37_6 111.8(13) . . ?
F11_6 C40_6 C37_6 108.8(12) . . ?
C37_8 O1_8 Al2 147.5(14) . . ?
O1_8 C37_8 C38_8 110.7(11) . . ?
O1_8 C37_8 C39_8 106.9(10) . . ?
O1_8 C37_8 C40_8 111.0(11) . . ?
C38_8 C37_8 C40_8 109.4(10) . . ?
C39_8 C37_8 C38_8 110.2(9) . . ?
C39_8 C37_8 C40_8 108.6(10) . . ?
F3_8 C38_8 F4_8 105.4(13) . . ?
F3_8 C38_8 F5_8 109.2(11) . . ?
F3_8 C38_8 C37_8 111.0(10) . . ?
F4_8 C38_8 F5_8 109.0(13) . . ?
F4_8 C38_8 C37_8 111.0(11) . . ?
F5_8 C38_8 C37_8 111.1(11) . . ?
F6_8 C39_8 C37_8 111.8(10) . . ?
F7_8 C39_8 F6_8 103.2(12) . . ?
F7_8 C39_8 C37_8 113.1(10) . . ?
F8_8 C39_8 F6_8 109.8(11) . . ?
F8_8 C39_8 F7_8 109.0(12) . . ?
F8_8 C39_8 C37_8 109.8(10) . . ?
F9_8 C40_8 F11_8 104.4(15) . . ?
F9_8 C40_8 C37_8 111.1(12) . . ?
F10_8 C40_8 F9_8 108.8(13) . . ?
F10_8 C40_8 F11_8 106.2(14) . . ?
F10_8 C40_8 C37_8 114.5(13) . . ?
F11_8 C40_8 C37_8 111.2(11) . . ?
C37_4 O1_4 Al2 151.3(15) . . ?
O1_4 C37_4 C38_4 111.2(12) . . ?
O1_4 C37_4 C39_4 108.8(11) . . ?
O1_4 C37_4 C40_4 110.1(11) . . ?
C38_4 C37_4 C40_4 106.5(9) . . ?
C39_4 C37_4 C38_4 111.1(10) . . ?
C39_4 C37_4 C40_4 109.2(10) . . ?
F3_4 C38_4 F4_4 109.0(12) . . ?
F3_4 C38_4 F5_4 106.6(11) . . ?
F3_4 C38_4 C37_4 111.9(10) . . ?
F4_4 C38_4 C37_4 109.7(10) . . ?
F5_4 C38_4 F4_4 107.2(11) . . ?
F5_4 C38_4 C37_4 112.2(11) . . ?
F6_4 C39_4 C37_4 111.2(12) . . ?
F7_4 C39_4 F6_4 108.0(13) . . ?
F7_4 C39_4 C37_4 110.8(11) . . ?
F8_4 C39_4 F6_4 105.2(13) . . ?
F8_4 C39_4 F7_4 110.0(14) . . ?
F8_4 C39_4 C37_4 111.5(11) . . ?
F9_4 C40_4 C37_4 108.1(10) . . ?
F10_4 C40_4 F9_4 108.9(13) . . ?
F10_4 C40_4 F11_4 110.1(12) . . ?
F10_4 C40_4 C37_4 113.5(11) . . ?
F11_4 C40_4 F9_4 105.4(12) . . ?
F11_4 C40_4 C37_4 110.5(11) . . ?
C37_9 O1_9 Al2 152.0(9) . . ?
O1_9 C37_9 C38_9 107.6(10) . . ?
O1_9 C37_9 C39_9 115.1(10) . . ?
O1_9 C37_9 C40_9 106.5(10) . . ?
C38_9 C37_9 C40_9 109.9(10) . . ?
C39_9 C37_9 C38_9 111.6(10) . . ?
C39_9 C37_9 C40_9 105.9(10) . . ?
F3_9 C38_9 F4_9 119.1(13) . . ?
F3_9 C38_9 F5_9 106.0(12) . . ?
F3_9 C38_9 C37_9 104.0(10) . . ?
F4_9 C38_9 C37_9 103.7(11) . . ?
F5_9 C38_9 F4_9 113.7(12) . . ?
F5_9 C38_9 C37_9 109.7(12) . . ?
F6_9 C39_9 C37_9 106.8(12) . . ?
F7_9 C39_9 F6_9 103.9(14) . . ?
F7_9 C39_9 C37_9 112.4(13) . . ?
F8_9 C39_9 F6_9 108.4(15) . . ?
F8_9 C39_9 F7_9 109.4(14) . . ?
F8_9 C39_9 C37_9 115.3(13) . . ?
F9_9 C40_9 F11_9 114.9(14) . . ?
F9_9 C40_9 C37_9 108.8(11) . . ?
F10_9 C40_9 F9_9 106.2(14) . . ?
F10_9 C40_9 F11_9 111.1(14) . . ?
F10_9 C40_9 C37_9 112.8(13) . . ?
F11_9 C40_9 C37_9 103.1(12) . . ?
C37_5 O1_5 Al2 158.6(11) . . ?
O1_5 C37_5 C38_5 112.8(10) . . ?
O1_5 C37_5 C39_5 107.2(10) . . ?
O1_5 C37_5 C40_5 105.9(10) . . ?
C38_5 C37_5 C39_5 109.2(10) . . ?
C38_5 C37_5 C40_5 116.8(11) . . ?
C39_5 C37_5 C40_5 104.2(10) . . ?
F3_5 C38_5 C37_5 112.5(13) . . ?
F4_5 C38_5 F3_5 104.7(15) . . ?
F4_5 C38_5 F5_5 106.9(14) . . ?
F4_5 C38_5 C37_5 113.8(12) . . ?
F5_5 C38_5 F3_5 108.9(15) . . ?
F5_5 C38_5 C37_5 109.7(11) . . ?
F6_5 C39_5 C37_5 106.6(12) . . ?
F7_5 C39_5 F6_5 111.5(14) . . ?
F7_5 C39_5 C37_5 114.8(12) . . ?
F8_5 C39_5 F6_5 99.3(14) . . ?
F8_5 C39_5 F7_5 112.4(13) . . ?
F8_5 C39_5 C37_5 111.0(11) . . ?
F9_5 C40_5 F11_5 105.0(14) . . ?
F9_5 C40_5 C37_5 110.1(13) . . ?
F10_5 C40_5 F9_5 105.8(16) . . ?
F10_5 C40_5 F11_5 110.2(14) . . ?
F10_5 C40_5 C37_5 113.0(13) . . ?
F11_5 C40_5 C37_5 112.2(12) . . ?
C37_7 O1_7 Al2 167.1(14) . . ?
O1_7 C37_7 C38_7 109.6(11) . . ?
O1_7 C37_7 C39_7 108.4(11) . . ?
O1_7 C37_7 C40_7 115.9(11) . . ?
C39_7 C37_7 C38_7 110.1(10) . . ?
C40_7 C37_7 C38_7 110.2(10) . . ?
C40_7 C37_7 C39_7 102.3(10) . . ?
F3_7 C38_7 F4_7 112.4(14) . . ?
F3_7 C38_7 F5_7 108.3(14) . . ?
F3_7 C38_7 C37_7 109.9(11) . . ?
F4_7 C38_7 F5_7 106.2(12) . . ?
F4_7 C38_7 C37_7 110.3(10) . . ?
F5_7 C38_7 C37_7 109.6(11) . . ?
F6_7 C39_7 C37_7 107.6(10) . . ?
F7_7 C39_7 F6_7 112.8(15) . . ?
F7_7 C39_7 F8_7 103.9(15) . . ?
F7_7 C39_7 C37_7 108.9(11) . . ?
F8_7 C39_7 F6_7 103.0(15) . . ?
F8_7 C39_7 C37_7 120.7(14) . . ?
F9_7 C40_7 C37_7 105.7(11) . . ?
F10_7 C40_7 F9_7 113.0(16) . . ?
F10_7 C40_7 F11_7 108.2(14) . . ?
F10_7 C40_7 C37_7 109.5(12) . . ?
F11_7 C40_7 F9_7 105.3(15) . . ?
F11_7 C40_7 C37_7 115.0(12) . . ?
C37_10 O1_10 Al1 157.0(11) . . ?
O1_10 C37_10 C38_10 105.7(9) . . ?
O1_10 C37_10 C39_10 115.7(10) . . ?
O1_10 C37_10 C40_10 107.7(10) . . ?
C38_10 C37_10 C40_10 111.9(9) . . ?
C39_10 C37_10 C38_10 109.2(9) . . ?
C39_10 C37_10 C40_10 106.6(9) . . ?
F3_10 C38_10 F4_10 111.4(14) . . ?
F3_10 C38_10 C37_10 109.0(10) . . ?
F4_10 C38_10 C37_10 109.3(13) . . ?
F5_10 C38_10 F3_10 106.6(13) . . ?
F5_10 C38_10 F4_10 108.0(14) . . ?
F5_10 C38_10 C37_10 112.5(11) . . ?
F6_10 C39_10 C37_10 110.2(11) . . ?
F7_10 C39_10 F6_10 109.3(15) . . ?
F7_10 C39_10 F8_10 107.2(14) . . ?
F7_10 C39_10 C37_10 111.8(11) . . ?
F8_10 C39_10 F6_10 103.9(14) . . ?
F8_10 C39_10 C37_10 114.1(12) . . ?
F9_10 C40_10 F10_10 107.7(13) . . ?
F9_10 C40_10 F11_10 105.4(12) . . ?
F9_10 C40_10 C37_10 113.6(10) . . ?
F10_10 C40_10 F11_10 111.4(12) . . ?
F10_10 C40_10 C37_10 108.2(12) . . ?
F11_10 C40_10 C37_10 110.6(10) . . ?
C37_1 O1_1 Al1 151.9(10) . . ?
O1_1 C37_1 C38_1 107.5(9) . . ?
O1_1 C37_1 C39_1 104.4(9) . . ?
O1_1 C37_1 C40_1 114.1(9) . . ?
C38_1 C37_1 C39_1 112.5(8) . . ?
C38_1 C37_1 C40_1 110.6(9) . . ?
C40_1 C37_1 C39_1 107.8(8) . . ?
F3_1 C38_1 F4_1 109.4(13) . . ?
F3_1 C38_1 F5_1 106.5(12) . . ?
F3_1 C38_1 C37_1 112.5(12) . . ?
F4_1 C38_1 C37_1 111.0(10) . . ?
F5_1 C38_1 F4_1 104.9(13) . . ?
F5_1 C38_1 C37_1 112.2(9) . . ?
F6_1 C39_1 C37_1 107.6(10) . . ?
F7_1 C39_1 F6_1 109.0(13) . . ?
F7_1 C39_1 F8_1 108.5(9) . . ?
F7_1 C39_1 C37_1 112.1(9) . . ?
F8_1 C39_1 F6_1 106.7(11) . . ?
F8_1 C39_1 C37_1 112.7(8) . . ?
F9_1 C40_1 F11_1 106.7(12) . . ?
F9_1 C40_1 C37_1 110.1(9) . . ?
F10_1 C40_1 F9_1 103.9(12) . . ?
F10_1 C40_1 F11_1 109.3(11) . . ?
F10_1 C40_1 C37_1 119.8(11) . . ?
F11_1 C40_1 C37_1 106.3(9) . . ?
C37_11 O1_11 Al1 157.6(16) . . ?
O1_11 C37_11 C38_11 106.3(11) . . ?
O1_11 C37_11 C39_11 111.8(12) . . ?
O1_11 C37_11 C40_11 109.3(12) . . ?
C39_11 C37_11 C38_11 111.4(10) . . ?
C39_11 C37_11 C40_11 108.1(10) . . ?
C40_11 C37_11 C38_11 109.9(10) . . ?
F3_11 C38_11 F4_11 108.8(14) . . ?
F3_11 C38_11 F5_11 107.5(12) . . ?
F3_11 C38_11 C37_11 111.7(13) . . ?
F4_11 C38_11 F5_11 106.9(12) . . ?
F4_11 C38_11 C37_11 110.9(11) . . ?
F5_11 C38_11 C37_11 110.9(11) . . ?
F6_11 C39_11 C37_11 109.0(11) . . ?
F7_11 C39_11 F6_11 106.4(13) . . ?
F7_11 C39_11 C37_11 112.9(13) . . ?
F8_11 C39_11 F6_11 110.0(14) . . ?
F8_11 C39_11 F7_11 105.8(15) . . ?
F8_11 C39_11 C37_11 112.4(12) . . ?
F9_11 C40_11 F11_11 106.7(14) . . ?
F9_11 C40_11 C37_11 108.7(12) . . ?
F10_11 C40_11 F9_11 108.8(13) . . ?
F10_11 C40_11 F11_11 107.6(13) . . ?
F10_11 C40_11 C37_11 114.1(12) . . ?
F11_11 C40_11 C37_11 110.6(12) . . ?
C37_3 O1_3 Al1 151.6(13) . . ?
O1_3 C37_3 C38_3 111.6(10) . . ?
O1_3 C37_3 C39_3 108.6(11) . . ?
O1_3 C37_3 C40_3 114.0(10) . . ?
C38_3 C37_3 C39_3 108.6(9) . . ?
C38_3 C37_3 C40_3 106.5(9) . . ?
C39_3 C37_3 C40_3 107.4(9) . . ?
F3_3 C38_3 F4_3 106.8(11) . . ?
F3_3 C38_3 F5_3 107.6(10) . . ?
F3_3 C38_3 C37_3 112.4(11) . . ?
F4_3 C38_3 C37_3 109.6(9) . . ?
F5_3 C38_3 F4_3 106.1(9) . . ?
F5_3 C38_3 C37_3 113.8(9) . . ?
F6_3 C39_3 C37_3 109.4(9) . . ?
F7_3 C39_3 F6_3 108.4(12) . . ?
F7_3 C39_3 C37_3 110.2(13) . . ?
F8_3 C39_3 F6_3 105.3(10) . . ?
F8_3 C39_3 F7_3 109.1(12) . . ?
F8_3 C39_3 C37_3 114.2(10) . . ?
F9_3 C40_3 F11_3 108.1(11) . . ?
F9_3 C40_3 C37_3 109.0(11) . . ?
F10_3 C40_3 F9_3 109.1(11) . . ?
F10_3 C40_3 F11_3 106.8(11) . . ?
F10_3 C40_3 C37_3 113.9(9) . . ?
F11_3 C40_3 C37_3 109.6(10) . . ?

loop_
_geom_bond_atom_site_label_1
_geom_bond_atom_site_label_2
_geom_bond_distance
_geom_bond_site_symmetry_2
_geom_bond_publ_flag
Y1 C1 2.622(5) . ?
Y1 C2 2.616(5) . ?
Y1 C3 2.596(5) . ?
Y1 C4 2.608(6) . ?
Y1 C5 2.603(5) . ?
Y1 C15 2.650(3) . ?
Y1 C16 2.660(3) . ?
Y1 C19 2.652(3) . ?
Y1 F1 2.376(9) . ?
Y1 F2 2.344(9) . ?
Y1 F1A 2.359(8) . ?
Y1 F2A 2.397(9) . ?
Si1 C1 1.877(5) . ?
Si1 C6 1.873(6) . ?
Si1 C7 1.866(7) . ?
Si1 C8 1.864(7) . ?
Si2 C2 1.875(6) . ?
Si2 C9 1.864(7) . ?
Si2 C10 1.866(7) . ?
Si2 C11 1.854(7) . ?
Si3 C4 1.879(6) . ?
Si3 C12 1.865(8) . ?
Si3 C13 1.880(7) . ?
Si3 C14 1.858(9) . ?
C1 C2 1.460(7) . ?
C1 C5 1.410(8) . ?
C2 C3 1.428(7) . ?
C3 H3 0.9500 . ?
C3 C4 1.417(7) . ?
C4 C5 1.410(7) . ?
C5 H5 0.9500 . ?
C6 H6A 0.9800 . ?
C6 H6B 0.9800 . ?
C6 H6C 0.9800 . ?
C7 H7A 0.9800 . ?
C7 H7B 0.9800 . ?
C7 H7C 0.9800 . ?
C8 H8A 0.9800 . ?
C8 H8B 0.9800 . ?
C8 H8C 0.9800 . ?
C9 H9A 0.9800 . ?
C9 H9B 0.9800 . ?
C9 H9C 0.9800 . ?
C10 H10A 0.9800 . ?
C10 H10B 0.9800 . ?
C10 H10C 0.9800 . ?
C11 H11A 0.9800 . ?
C11 H11B 0.9800 . ?
C11 H11C 0.9800 . ?
C12 H12A 0.9800 . ?
C12 H12B 0.9800 . ?
C12 H12C 0.9800 . ?
C13 H13A 0.9800 . ?
C13 H13B 0.9800 . ?
C13 H13C 0.9800 . ?
C14 H14A 0.9800 . ?
C14 H14B 0.9800 . ?
C14 H14C 0.9800 . ?
C15 C16 1.4159(18) . ?
C15 C19 1.4155(18) . ?
C15 C20 1.5046(19) . ?
C16 C17 1.4157(18) . ?
C16 C21 1.5047(19) . ?
C17 C18 1.4157(18) . ?
C17 C22 1.5042(19) . ?
C18 C19 1.4154(18) . ?
C18 C23 1.5047(19) . ?
C19 C24 1.5053(19) . ?
C20 H20A 0.9800 . ?
C20 H20B 0.9800 . ?
C20 H20C 0.9800 . ?
C21 H21A 0.9800 . ?
C21 H21B 0.9800 . ?
C21 H21C 0.9800 . ?
C22 H22A 0.9800 . ?
C22 H22B 0.9800 . ?
C22 H22C 0.9800 . ?
C23 H23A 0.9800 . ?
C23 H23B 0.9800 . ?
C23 H23C 0.9800 . ?
C24 H24A 0.9800 . ?
C24 H24B 0.9800 . ?
C24 H24C 0.9800 . ?
F1 C25 1.372(10) . ?
C25 C26 1.3900 . ?
C25 C30 1.3900 . ?
C26 H26 0.9500 . ?
C26 C27 1.3900 . ?
C27 H27 0.9500 . ?
C27 C28 1.3900 . ?
C28 H28 0.9500 . ?
C28 C29 1.3900 . ?
C29 H29 0.9500 . ?
C29 C30 1.3900 . ?
C30 H30 0.9500 . ?
F2 C31 1.381(11) . ?
C31 C32 1.3900 . ?
C31 C36 1.3900 . ?
C32 H32 0.9500 . ?
C32 C33 1.3900 . ?
C33 H33 0.9500 . ?
C33 C34 1.3900 . ?
C34 H34 0.9500 . ?
C34 C35 1.3900 . ?
C35 H35 0.9500 . ?
C35 C36 1.3900 . ?
C36 H36 0.9500 . ?
Al1 F3 1.7648(15) . ?
Al1 O1_2 1.701(4) . ?
Al1 O1_10 1.690(9) . ?
Al1 O1_1 1.704(8) . ?
Al1 O1_11 1.648(9) . ?
Al1 O1_3 1.738(9) . ?
Al2 F4 1.7654(14) . ?
Al2 O1_6 1.668(9) . ?
Al2 O1_8 1.689(9) . ?
Al2 O1_4 1.696(9) . ?
Al2 O1_9 1.743(10) . ?
Al2 O1_5 1.645(10) . ?
Al2 O1_7 1.698(9) . ?
F1A C25A 1.393(12) . ?
C25A C26A 1.367(15) . ?
C25A C30A 1.364(15) . ?
C26A H26A 0.9500 . ?
C26A C27A 1.382(16) . ?
C27A H27A 0.9500 . ?
C27A C28A 1.367(16) . ?
C28A H28A 0.9500 . ?
C28A C29A 1.375(16) . ?
C29A H29A 0.9500 . ?
C29A C30A 1.386(15) . ?
C30A H30A 0.9500 . ?
F2A C31A 1.422(13) . ?
C31A C32A 1.388(16) . ?
C31A C36A 1.358(16) . ?
C32A H32A 0.9500 . ?
C32A C33A 1.383(15) . ?
C33A H33A 0.9500 . ?
C33A C34A 1.374(17) . ?
C34A H34A 0.9500 . ?
C34A C35A 1.373(17) . ?
C35A H35A 0.9500 . ?
C35A C36A 1.390(16) . ?
C36A H36A 0.9500 . ?
F3_2 C38_2 1.325(10) . ?
F4_2 C38_2 1.319(9) . ?
F5_2 C38_2 1.340(9) . ?
F6_2 C39_2 1.315(9) . ?
F7_2 C39_2 1.324(8) . ?
F8_2 C39_2 1.336(9) . ?
F9_2 C40_2 1.367(10) . ?
F10_2 C40_2 1.304(9) . ?
F11_2 C40_2 1.332(8) . ?
O1_2 C37_2 1.350(7) . ?
C37_2 C38_2 1.544(8) . ?
C37_2 C39_2 1.537(9) . ?
C37_2 C40_2 1.539(9) . ?
F3_6 C38_6 1.337(14) . ?
F4_6 C38_6 1.330(14) . ?
F5_6 C38_6 1.328(13) . ?
F6_6 C39_6 1.379(15) . ?
F7_6 C39_6 1.313(14) . ?
F8_6 C39_6 1.306(14) . ?
F9_6 C40_6 1.349(14) . ?
F10_6 C40_6 1.315(14) . ?
F11_6 C40_6 1.355(15) . ?
O1_6 C37_6 1.345(12) . ?
C37_6 C38_6 1.551(13) . ?
C37_6 C39_6 1.539(13) . ?
C37_6 C40_6 1.538(13) . ?
F3_8 C38_8 1.296(12) . ?
F4_8 C38_8 1.329(14) . ?
F5_8 C38_8 1.333(12) . ?
F6_8 C39_8 1.353(12) . ?
F7_8 C39_8 1.320(13) . ?
F8_8 C39_8 1.318(13) . ?
F9_8 C40_8 1.350(14) . ?
F10_8 C40_8 1.311(13) . ?
F11_8 C40_8 1.351(14) . ?
O1_8 C37_8 1.358(11) . ?
C37_8 C38_8 1.538(12) . ?
C37_8 C39_8 1.531(12) . ?
C37_8 C40_8 1.549(13) . ?
F3_4 C38_4 1.308(12) . ?
F4_4 C38_4 1.337(12) . ?
F5_4 C38_4 1.326(13) . ?
F6_4 C39_4 1.369(13) . ?
F7_4 C39_4 1.321(14) . ?
F8_4 C39_4 1.306(13) . ?
F9_4 C40_4 1.343(14) . ?
F10_4 C40_4 1.308(12) . ?
F11_4 C40_4 1.340(13) . ?
O1_4 C37_4 1.353(11) . ?
C37_4 C38_4 1.534(12) . ?
C37_4 C39_4 1.528(13) . ?
C37_4 C40_4 1.552(12) . ?
F3_9 C38_9 1.294(13) . ?
F4_9 C38_9 1.422(13) . ?
F5_9 C38_9 1.320(12) . ?
F6_9 C39_9 1.398(14) . ?
F7_9 C39_9 1.323(13) . ?
F8_9 C39_9 1.302(14) . ?
F9_9 C40_9 1.371(13) . ?
F10_9 C40_9 1.267(13) . ?
F11_9 C40_9 1.400(13) . ?
O1_9 C37_9 1.341(11) . ?
C37_9 C38_9 1.550(13) . ?
C37_9 C39_9 1.515(13) . ?
C37_9 C40_9 1.575(13) . ?
F3_5 C38_5 1.350(14) . ?
F4_5 C38_5 1.329(14) . ?
F5_5 C38_5 1.346(13) . ?
F6_5 C39_5 1.372(14) . ?
F7_5 C39_5 1.314(12) . ?
F8_5 C39_5 1.293(13) . ?
F9_5 C40_5 1.348(14) . ?
F10_5 C40_5 1.253(13) . ?
F11_5 C40_5 1.421(14) . ?
O1_5 C37_5 1.343(11) . ?
C37_5 C38_5 1.508(12) . ?
C37_5 C39_5 1.526(13) . ?
C37_5 C40_5 1.552(13) . ?
F3_7 C38_7 1.311(13) . ?
F4_7 C38_7 1.323(13) . ?
F5_7 C38_7 1.328(14) . ?
F6_7 C39_7 1.370(14) . ?
F7_7 C39_7 1.295(14) . ?
F8_7 C39_7 1.296(13) . ?
F9_7 C40_7 1.335(14) . ?
F10_7 C40_7 1.318(13) . ?
F11_7 C40_7 1.321(13) . ?
O1_7 C37_7 1.323(11) . ?
C37_7 C38_7 1.552(12) . ?
C37_7 C39_7 1.539(13) . ?
C37_7 C40_7 1.537(13) . ?
F3_10 C38_10 1.314(13) . ?
F4_10 C38_10 1.331(14) . ?
F5_10 C38_10 1.311(12) . ?
F6_10 C39_10 1.350(13) . ?
F7_10 C39_10 1.318(13) . ?
F8_10 C39_10 1.318(13) . ?
F9_10 C40_10 1.324(13) . ?
F10_10 C40_10 1.332(13) . ?
F11_10 C40_10 1.349(13) . ?
O1_10 C37_10 1.340(11) . ?
C37_10 C38_10 1.544(12) . ?
C37_10 C39_10 1.529(12) . ?
C37_10 C40_10 1.550(12) . ?
F3_1 C38_1 1.312(13) . ?
F4_1 C38_1 1.338(13) . ?
F5_1 C38_1 1.320(11) . ?
F6_1 C39_1 1.355(13) . ?
F7_1 C39_1 1.313(11) . ?
F8_1 C39_1 1.313(11) . ?
F9_1 C40_1 1.344(12) . ?
F10_1 C40_1 1.290(12) . ?
F11_1 C40_1 1.385(13) . ?
O1_1 C37_1 1.356(10) . ?
C37_1 C38_1 1.524(11) . ?
C37_1 C39_1 1.544(11) . ?
C37_1 C40_1 1.536(12) . ?
F3_11 C38_11 1.316(12) . ?
F4_11 C38_11 1.328(13) . ?
F5_11 C38_11 1.332(12) . ?
F6_11 C39_11 1.349(14) . ?
F7_11 C39_11 1.326(12) . ?
F8_11 C39_11 1.308(13) . ?
F9_11 C40_11 1.349(13) . ?
F10_11 C40_11 1.310(13) . ?
F11_11 C40_11 1.352(13) . ?
O1_11 C37_11 1.332(11) . ?
C37_11 C38_11 1.545(12) . ?
C37_11 C39_11 1.539(12) . ?
C37_11 C40_11 1.542(12) . ?
F3_3 C38_3 1.318(11) . ?
F4_3 C38_3 1.336(11) . ?
F5_3 C38_3 1.335(12) . ?
F6_3 C39_3 1.359(11) . ?
F7_3 C39_3 1.315(12) . ?
F8_3 C39_3 1.313(12) . ?
F9_3 C40_3 1.342(12) . ?
F10_3 C40_3 1.324(12) . ?
F11_3 C40_3 1.344(12) . ?
O1_3 C37_3 1.366(11) . ?
C37_3 C38_3 1.545(11) . ?
C37_3 C39_3 1.547(11) . ?
C37_3 C40_3 1.552(12) . ?

loop_
_geom_torsion_atom_site_label_1
_geom_torsion_atom_site_label_2
_geom_torsion_atom_site_label_3
_geom_torsion_atom_site_label_4
_geom_torsion
_geom_torsion_site_symmetry_1
_geom_torsion_site_symmetry_2
_geom_torsion_site_symmetry_3
_geom_torsion_site_symmetry_4
_geom_torsion_publ_flag
Y1 C1 C2 Si2 124.9(5) . . . . ?
Y1 C1 C2 C3 -66.9(4) . . . . ?
Y1 C1 C5 C4 66.0(4) . . . . ?
Y1 C2 C3 C4 -66.6(4) . . . . ?
Y1 C3 C4 Si3 134.0(5) . . . . ?
Y1 C3 C4 C5 -68.1(4) . . . . ?
Y1 C4 C5 C1 -66.3(4) . . . . ?
Y1 C15 C16 C17 -67.87(11) . . . . ?
Y1 C15 C16 C21 112.12(11) . . . . ?
Y1 C15 C19 C18 68.10(10) . . . . ?
Y1 C15 C19 C24 -111.94(10) . . . . ?
Y1 C16 C17 C18 -67.33(10) . . . . ?
Y1 C16 C17 C22 112.62(10) . . . . ?
Y1 C17 C18 C19 -67.26(10) . . . . ?
Y1 C17 C18 C23 112.75(10) . . . . ?
Y1 C18 C19 C15 -67.73(11) . . . . ?
Y1 C18 C19 C24 112.31(11) . . . . ?
Y1 F1 C25 C26 -112(2) . . . . ?
Y1 F1 C25 C30 65(3) . . . . ?
Y1 F2 C31 C32 -172(7) . . . . ?
Y1 F2 C31 C36 19(10) . . . . ?
Y1 F2A C31A C32A 62(4) . . . . ?
Y1 F2A C31A C36A -128(3) . . . . ?
Si1 C1 C2 Y1 -131.9(5) . . . . ?
Si1 C1 C2 Si2 -7.0(9) . . . . ?
Si1 C1 C2 C3 161.2(4) . . . . ?
Si1 C1 C5 Y1 128.7(4) . . . . ?
Si1 C1 C5 C4 -165.3(4) . . . . ?
Si2 C2 C3 Y1 -123.1(4) . . . . ?
Si2 C2 C3 C4 170.3(4) . . . . ?
Si3 C4 C5 Y1 -132.5(4) . . . . ?
Si3 C4 C5 C1 161.1(4) . . . . ?
C1 C2 C3 Y1 67.4(4) . . . . ?
C1 C2 C3 C4 0.8(6) . . . . ?
C2 C1 C5 Y1 -67.0(4) . . . . ?
C2 C1 C5 C4 -1.0(6) . . . . ?
C2 C3 C4 Y1 66.7(4) . . . . ?
C2 C3 C4 Si3 -159.3(4) . . . . ?
C2 C3 C4 C5 -1.4(6) . . . . ?
C3 C4 C5 Y1 67.9(4) . . . . ?
C3 C4 C5 C1 1.5(6) . . . . ?
C5 C1 C2 Y1 67.0(4) . . . . ?
C5 C1 C2 Si2 -168.1(4) . . . . ?
C5 C1 C2 C3 0.1(6) . . . . ?
C6 Si1 C1 Y1 168.8(4) . . . . ?
C6 Si1 C1 C2 -83.4(6) . . . . ?
C6 Si1 C1 C5 75.8(5) . . . . ?
C7 Si1 C1 Y1 54.1(4) . . . . ?
C7 Si1 C1 C2 161.9(5) . . . . ?
C7 Si1 C1 C5 -39.0(5) . . . . ?
C8 Si1 C1 Y1 -67.7(4) . . . . ?
C8 Si1 C1 C2 40.0(7) . . . . ?
C8 Si1 C1 C5 -160.8(5) . . . . ?
C9 Si2 C2 Y1 156.1(3) . . . . ?
C9 Si2 C2 C1 55.0(6) . . . . ?
C9 Si2 C2 C3 -111.5(5) . . . . ?
C10 Si2 C2 Y1 34.1(4) . . . . ?
C10 Si2 C2 C1 -66.9(6) . . . . ?
C10 Si2 C2 C3 126.5(5) . . . . ?
C11 Si2 C2 Y1 -86.3(4) . . . . ?
C11 Si2 C2 C1 172.6(5) . . . . ?
C11 Si2 C2 C3 6.1(6) . . . . ?
C12 Si3 C4 Y1 -154.5(5) . . . . ?
C12 Si3 C4 C3 99.4(6) . . . . ?
C12 Si3 C4 C5 -55.0(6) . . . . ?
C13 Si3 C4 Y1 84.8(5) . . . . ?
C13 Si3 C4 C3 -21.3(6) . . . . ?
C13 Si3 C4 C5 -175.7(5) . . . . ?
C14 Si3 C4 Y1 -39.1(5) . . . . ?
C14 Si3 C4 C3 -145.3(6) . . . . ?
C14 Si3 C4 C5 60.4(6) . . . . ?
C15 C16 C17 Y1 67.35(10) . . . . ?
C15 C16 C17 C18 0.0 . . . . ?
C15 C16 C17 C22 180.0 . . . . ?
C16 C15 C19 Y1 -68.09(10) . . . . ?
C16 C15 C19 C18 0.0 . . . . ?
C16 C15 C19 C24 180.0 . . . . ?
C16 C17 C18 Y1 67.24(10) . . . . ?
C16 C17 C18 C19 0.0 . . . . ?
C16 C17 C18 C23 180.0 . . . . ?
C17 C18 C19 Y1 67.74(11) . . . . ?
C17 C18 C19 C15 0.0 . . . . ?
C17 C18 C19 C24 -180.0 . . . . ?
C19 C15 C16 Y1 67.85(11) . . . . ?
C19 C15 C16 C17 0.0 . . . . ?
C19 C15 C16 C21 180.0 . . . . ?
C20 C15 C16 Y1 -112.13(11) . . . . ?
C20 C15 C16 C17 180.0 . . . . ?
C20 C15 C16 C21 0.0 . . . . ?
C20 C15 C19 Y1 111.90(10) . . . . ?
C20 C15 C19 C18 180.0 . . . . ?
C20 C15 C19 C24 0.0 . . . . ?
C21 C16 C17 Y1 -112.64(10) . . . . ?
C21 C16 C17 C18 -180.0 . . . . ?
C21 C16 C17 C22 0.0 . . . . ?
C22 C17 C18 Y1 -112.71(10) . . . . ?
C22 C17 C18 C19 -180.0 . . . . ?
C22 C17 C18 C23 0.0 . . . . ?
C23 C18 C19 Y1 -112.28(11) . . . . ?
C23 C18 C19 C15 180.0 . . . . ?
C23 C18 C19 C24 0.0 . . . . ?
F1 C25 C26 C27 177(2) . . . . ?
F1 C25 C30 C29 -177(2) . . . . ?
C25 C26 C27 C28 0.0 . . . . ?
C26 C25 C30 C29 0.0 . . . . ?
C26 C27 C28 C29 0.0 . . . . ?
C27 C28 C29 C30 0.0 . . . . ?
C28 C29 C30 C25 0.0 . . . . ?
C30 C25 C26 C27 0.0 . . . . ?
F2 C31 C32 C33 -169(3) . . . . ?
F2 C31 C36 C35 169(3) . . . . ?
C31 C32 C33 C34 0.0 . . . . ?
C32 C31 C36 C35 0.0 . . . . ?
C32 C33 C34 C35 0.0 . . . . ?
C33 C34 C35 C36 0.0 . . . . ?
C34 C35 C36 C31 0.0 . . . . ?
C36 C31 C32 C33 0.0 . . . . ?
Al1 O1_2 C37_2 C38_2 -154.3(7) . . . . ?
Al1 O1_2 C37_2 C39_2 86.6(9) . . . . ?
Al1 O1_2 C37_2 C40_2 -32.5(11) . . . . ?
Al1 O1_10 C37_10 C38_10 -178(3) . . . . ?
Al1 O1_10 C37_10 C39_10 61(3) . . . . ?
Al1 O1_10 C37_10 C40_10 -58(3) . . . . ?
Al1 O1_1 C37_1 C38_1 -155.4(19) . . . . ?
Al1 O1_1 C37_1 C39_1 85(2) . . . . ?
Al1 O1_1 C37_1 C40_1 -32(3) . . . . ?
Al1 O1_11 C37_11 C38_11 134(4) . . . . ?
Al1 O1_11 C37_11 C39_11 12(4) . . . . ?
Al1 O1_11 C37_11 C40_11 -108(4) . . . . ?
Al1 O1_3 C37_3 C38_3 -162(2) . . . . ?
Al1 O1_3 C37_3 C39_3 78(3) . . . . ?
Al1 O1_3 C37_3 C40_3 -42(3) . . . . ?
F3 Al1 O1_2 C37_2 -168.4(8) . . . . ?
F3 Al1 O1_10 C37_10 30(3) . . . . ?
F3 Al1 O1_1 C37_1 -43(2) . . . . ?
F3 Al1 O1_11 C37_11 162(4) . . . . ?
F3 Al1 O1_3 C37_3 91(3) . . . . ?
Al2 O1_6 C37_6 C38_6 170(2) . . . . ?
Al2 O1_6 C37_6 C39_6 52(3) . . . . ?
Al2 O1_6 C37_6 C40_6 -67(3) . . . . ?
Al2 O1_8 C37_8 C38_8 -13(3) . . . . ?
Al2 O1_8 C37_8 C39_8 -133(2) . . . . ?
Al2 O1_8 C37_8 C40_8 109(3) . . . . ?
Al2 O1_4 C37_4 C38_4 70(3) . . . . ?
Al2 O1_4 C37_4 C39_4 -52(3) . . . . ?
Al2 O1_4 C37_4 C40_4 -172(3) . . . . ?
Al2 O1_9 C37_9 C38_9 169.9(16) . . . . ?
Al2 O1_9 C37_9 C39_9 45(2) . . . . ?
Al2 O1_9 C37_9 C40_9 -72(2) . . . . ?
Al2 O1_5 C37_5 C38_5 -159(3) . . . . ?
Al2 O1_5 C37_5 C39_5 81(3) . . . . ?
Al2 O1_5 C37_5 C40_5 -30(4) . . . . ?
Al2 O1_7 C37_7 C38_7 79(6) . . . . ?
Al2 O1_7 C37_7 C39_7 -41(6) . . . . ?
Al2 O1_7 C37_7 C40_7 -156(6) . . . . ?
F4 Al2 O1_6 C37_6 162(3) . . . . ?
F4 Al2 O1_8 C37_8 175(3) . . . . ?
F4 Al2 O1_4 C37_4 106(3) . . . . ?
F4 Al2 O1_9 C37_9 51(2) . . . . ?
F4 Al2 O1_5 C37_5 -14(3) . . . . ?
F4 Al2 O1_7 C37_7 -100(6) . . . . ?
F1A C25A C26A C27A 179(2) . . . . ?
F1A C25A C30A C29A -175(2) . . . . ?
C25A C26A C27A C28A 1(3) . . . . ?
C26A C25A C30A C29A 6(3) . . . . ?
C26A C27A C28A C29A -3(4) . . . . ?
C27A C28A C29A C30A 6(4) . . . . ?
C28A C29A C30A C25A -8(3) . . . . ?
C30A C25A C26A C27A -2(3) . . . . ?
F2A C31A C32A C33A 169(2) . . . . ?
F2A C31A C36A C35A -168(3) . . . . ?
C31A C32A C33A C34A -2(3) . . . . ?
C32A C31A C36A C35A 1(3) . . . . ?
C32A C33A C34A C35A 3(4) . . . . ?
C33A C34A C35A C36A -2(4) . . . . ?
C34A C35A C36A C31A 0(3) . . . . ?
C36A C31A C32A C33A 0(3) . . . . ?
O1_2 Al1 O1_10 C37_10 -86(3) . . . . ?
O1_2 Al1 O1_1 C37_1 -150(2) . . . . ?
O1_2 Al1 O1_11 C37_11 -90(4) . . . . ?
O1_2 Al1 O1_3 C37_3 -160(3) . . . . ?
O1_2 C37_2 C38_2 F3_2 45.0(8) . . . . ?
O1_2 C37_2 C38_2 F4_2 -73.3(8) . . . . ?
O1_2 C37_2 C38_2 F5_2 165.1(8) . . . . ?
O1_2 C37_2 C39_2 F6_2 44.8(8) . . . . ?
O1_2 C37_2 C39_2 F7_2 -74.9(8) . . . . ?
O1_2 C37_2 C39_2 F8_2 163.6(6) . . . . ?
O1_2 C37_2 C40_2 F9_2 -74.7(8) . . . . ?
O1_2 C37_2 C40_2 F10_2 163.4(7) . . . . ?
O1_2 C37_2 C40_2 F11_2 41.6(9) . . . . ?
C38_2 C37_2 C39_2 F6_2 -74.0(8) . . . . ?
C38_2 C37_2 C39_2 F7_2 166.3(7) . . . . ?
C38_2 C37_2 C39_2 F8_2 44.8(8) . . . . ?
C38_2 C37_2 C40_2 F9_2 45.5(9) . . . . ?
C38_2 C37_2 C40_2 F10_2 -76.3(9) . . . . ?
C38_2 C37_2 C40_2 F11_2 161.9(7) . . . . ?
C39_2 C37_2 C38_2 F3_2 165.1(6) . . . . ?
C39_2 C37_2 C38_2 F4_2 46.9(8) . . . . ?
C39_2 C37_2 C38_2 F5_2 -74.8(10) . . . . ?
C39_2 C37_2 C40_2 F9_2 164.6(6) . . . . ?
C39_2 C37_2 C40_2 F10_2 42.7(9) . . . . ?
C39_2 C37_2 C40_2 F11_2 -79.0(8) . . . . ?
C40_2 C37_2 C38_2 F3_2 -76.5(8) . . . . ?
C40_2 C37_2 C38_2 F4_2 165.2(7) . . . . ?
C40_2 C37_2 C38_2 F5_2 43.6(10) . . . . ?
C40_2 C37_2 C39_2 F6_2 165.6(6) . . . . ?
C40_2 C37_2 C39_2 F7_2 45.9(8) . . . . ?
C40_2 C37_2 C39_2 F8_2 -75.6(8) . . . . ?
O1_6 Al2 O1_4 C37_4 -142(3) . . . . ?
O1_6 Al2 O1_5 C37_5 -119(3) . . . . ?
O1_6 C37_6 C38_6 F3_6 76.0(17) . . . . ?
O1_6 C37_6 C38_6 F4_6 -42.0(17) . . . . ?
O1_6 C37_6 C38_6 F5_6 -165.2(17) . . . . ?
O1_6 C37_6 C39_6 F6_6 -45.8(16) . . . . ?
O1_6 C37_6 C39_6 F7_6 74.2(17) . . . . ?
O1_6 C37_6 C39_6 F8_6 -161.8(14) . . . . ?
O1_6 C37_6 C40_6 F9_6 -37.7(19) . . . . ?
O1_6 C37_6 C40_6 F10_6 -165.9(19) . . . . ?
O1_6 C37_6 C40_6 F11_6 79.8(16) . . . . ?
C38_6 C37_6 C39_6 F6_6 -162.3(14) . . . . ?
C38_6 C37_6 C39_6 F7_6 -42.3(18) . . . . ?
C38_6 C37_6 C39_6 F8_6 81.7(15) . . . . ?
C38_6 C37_6 C40_6 F9_6 83.0(16) . . . . ?
C38_6 C37_6 C40_6 F10_6 -45(2) . . . . ?
C38_6 C37_6 C40_6 F11_6 -159.6(13) . . . . ?
C39_6 C37_6 C38_6 F3_6 -170.6(13) . . . . ?
C39_6 C37_6 C38_6 F4_6 71.4(15) . . . . ?
C39_6 C37_6 C38_6 F5_6 -51.8(18) . . . . ?
C39_6 C37_6 C40_6 F9_6 -151.3(14) . . . . ?
C39_6 C37_6 C40_6 F10_6 80.5(19) . . . . ?
C39_6 C37_6 C40_6 F11_6 -33.8(16) . . . . ?
C40_6 C37_6 C38_6 F3_6 -45.2(17) . . . . ?
C40_6 C37_6 C38_6 F4_6 -163.2(14) . . . . ?
C40_6 C37_6 C38_6 F5_6 73.6(18) . . . . ?
C40_6 C37_6 C39_6 F6_6 71.5(16) . . . . ?
C40_6 C37_6 C39_6 F7_6 -168.5(15) . . . . ?
C40_6 C37_6 C39_6 F8_6 -44.5(17) . . . . ?
O1_8 Al2 O1_9 C37_9 156(2) . . . . ?
O1_8 Al2 O1_7 C37_7 150(6) . . . . ?
O1_8 C37_8 C38_8 F3_8 42.0(17) . . . . ?
O1_8 C37_8 C38_8 F4_8 -74.9(14) . . . . ?
O1_8 C37_8 C38_8 F5_8 163.6(14) . . . . ?
O1_8 C37_8 C39_8 F6_8 162.8(14) . . . . ?
O1_8 C37_8 C39_8 F7_8 46.8(16) . . . . ?
O1_8 C37_8 C39_8 F8_8 -75.1(15) . . . . ?
O1_8 C37_8 C40_8 F9_8 -70.7(16) . . . . ?
O1_8 C37_8 C40_8 F10_8 165.5(15) . . . . ?
O1_8 C37_8 C40_8 F11_8 45.1(17) . . . . ?
C38_8 C37_8 C39_8 F6_8 42.4(15) . . . . ?
C38_8 C37_8 C39_8 F7_8 -73.6(14) . . . . ?
C38_8 C37_8 C39_8 F8_8 164.5(11) . . . . ?
C38_8 C37_8 C40_8 F9_8 51.7(15) . . . . ?
C38_8 C37_8 C40_8 F10_8 -72.0(16) . . . . ?
C38_8 C37_8 C40_8 F11_8 167.6(12) . . . . ?
C39_8 C37_8 C38_8 F3_8 160.0(12) . . . . ?
C39_8 C37_8 C38_8 F4_8 43.1(13) . . . . ?
C39_8 C37_8 C38_8 F5_8 -78.4(14) . . . . ?
C39_8 C37_8 C40_8 F9_8 172.1(13) . . . . ?
C39_8 C37_8 C40_8 F10_8 48.3(16) . . . . ?
C39_8 C37_8 C40_8 F11_8 -72.1(15) . . . . ?
C40_8 C37_8 C38_8 F3_8 -80.6(14) . . . . ?
C40_8 C37_8 C38_8 F4_8 162.5(11) . . . . ?
C40_8 C37_8 C38_8 F5_8 41.0(15) . . . . ?
C40_8 C37_8 C39_8 F6_8 -77.4(14) . . . . ?
C40_8 C37_8 C39_8 F7_8 166.6(12) . . . . ?
C40_8 C37_8 C39_8 F8_8 44.7(14) . . . . ?
O1_4 Al2 O1_6 C37_6 47(3) . . . . ?
O1_4 Al2 O1_5 C37_5 113(3) . . . . ?
O1_4 C37_4 C38_4 F3_4 73.5(15) . . . . ?
O1_4 C37_4 C38_4 F4_4 -47.6(16) . . . . ?
O1_4 C37_4 C38_4 F5_4 -166.7(12) . . . . ?
O1_4 C37_4 C39_4 F6_4 -160.6(15) . . . . ?
O1_4 C37_4 C39_4 F7_4 79.3(16) . . . . ?
O1_4 C37_4 C39_4 F8_4 -43.6(17) . . . . ?
O1_4 C37_4 C40_4 F9_4 -44.5(15) . . . . ?
O1_4 C37_4 C40_4 F10_4 -165.3(15) . . . . ?
O1_4 C37_4 C40_4 F11_4 70.5(16) . . . . ?
C38_4 C37_4 C39_4 F6_4 76.8(15) . . . . ?
C38_4 C37_4 C39_4 F7_4 -43.4(15) . . . . ?
C38_4 C37_4 C39_4 F8_4 -166.2(12) . . . . ?
C38_4 C37_4 C40_4 F9_4 76.2(12) . . . . ?
C38_4 C37_4 C40_4 F10_4 -44.6(16) . . . . ?
C38_4 C37_4 C40_4 F11_4 -168.9(12) . . . . ?
C39_4 C37_4 C38_4 F3_4 -165.2(11) . . . . ?
C39_4 C37_4 C38_4 F4_4 73.7(14) . . . . ?
C39_4 C37_4 C38_4 F5_4 -45.4(14) . . . . ?
C39_4 C37_4 C40_4 F9_4 -163.8(11) . . . . ?
C39_4 C37_4 C40_4 F10_4 75.4(15) . . . . ?
C39_4 C37_4 C40_4 F11_4 -48.9(14) . . . . ?
C40_4 C37_4 C38_4 F3_4 -46.4(14) . . . . ?
C40_4 C37_4 C38_4 F4_4 -167.6(12) . . . . ?
C40_4 C37_4 C38_4 F5_4 73.3(13) . . . . ?
C40_4 C37_4 C39_4 F6_4 -40.4(15) . . . . ?
C40_4 C37_4 C39_4 F7_4 -160.6(12) . . . . ?
C40_4 C37_4 C39_4 F8_4 76.6(14) . . . . ?
O1_9 Al2 O1_8 C37_8 67(3) . . . . ?
O1_9 Al2 O1_7 C37_7 25(6) . . . . ?
O1_9 C37_9 C38_9 F3_9 70.6(12) . . . . ?
O1_9 C37_9 C38_9 F4_9 -54.6(13) . . . . ?
O1_9 C37_9 C38_9 F5_9 -176.4(12) . . . . ?
O1_9 C37_9 C39_9 F6_9 82.3(15) . . . . ?
O1_9 C37_9 C39_9 F7_9 -164.4(14) . . . . ?
O1_9 C37_9 C39_9 F8_9 -38.1(18) . . . . ?
O1_9 C37_9 C40_9 F9_9 -40.9(14) . . . . ?
O1_9 C37_9 C40_9 F10_9 -158.6(15) . . . . ?
O1_9 C37_9 C40_9 F11_9 81.5(14) . . . . ?
C38_9 C37_9 C39_9 F6_9 -40.8(15) . . . . ?
C38_9 C37_9 C39_9 F7_9 72.6(16) . . . . ?
C38_9 C37_9 C39_9 F8_9 -161.2(14) . . . . ?
C38_9 C37_9 C40_9 F9_9 75.4(14) . . . . ?
C38_9 C37_9 C40_9 F10_9 -42.2(17) . . . . ?
C38_9 C37_9 C40_9 F11_9 -162.2(12) . . . . ?
C39_9 C37_9 C38_9 F3_9 -162.2(11) . . . . ?
C39_9 C37_9 C38_9 F4_9 72.6(13) . . . . ?
C39_9 C37_9 C38_9 F5_9 -49.2(15) . . . . ?
C39_9 C37_9 C40_9 F9_9 -163.9(12) . . . . ?
C39_9 C37_9 C40_9 F10_9 78.5(17) . . . . ?
C39_9 C37_9 C40_9 F11_9 -41.5(14) . . . . ?
C40_9 C37_9 C38_9 F3_9 -45.0(13) . . . . ?
C40_9 C37_9 C38_9 F4_9 -170.2(11) . . . . ?
C40_9 C37_9 C38_9 F5_9 68.0(14) . . . . ?
C40_9 C37_9 C39_9 F6_9 -160.4(13) . . . . ?
C40_9 C37_9 C39_9 F7_9 -47.0(16) . . . . ?
C40_9 C37_9 C39_9 F8_9 79.2(16) . . . . ?
O1_5 Al2 O1_6 C37_6 -86(3) . . . . ?
O1_5 Al2 O1_4 C37_4 -21(4) . . . . ?
O1_5 C37_5 C38_5 F3_5 59.3(19) . . . . ?
O1_5 C37_5 C38_5 F4_5 -59.6(18) . . . . ?
O1_5 C37_5 C38_5 F5_5 -179.4(14) . . . . ?
O1_5 C37_5 C39_5 F6_5 72.1(15) . . . . ?
O1_5 C37_5 C39_5 F7_5 -163.8(14) . . . . ?
O1_5 C37_5 C39_5 F8_5 -35.0(16) . . . . ?
O1_5 C37_5 C40_5 F9_5 -41.4(18) . . . . ?
O1_5 C37_5 C40_5 F10_5 -159.5(16) . . . . ?
O1_5 C37_5 C40_5 F11_5 75.1(15) . . . . ?
C38_5 C37_5 C39_5 F6_5 -50.4(15) . . . . ?
C38_5 C37_5 C39_5 F7_5 73.7(15) . . . . ?
C38_5 C37_5 C39_5 F8_5 -157.5(13) . . . . ?
C38_5 C37_5 C40_5 F9_5 85.1(17) . . . . ?
C38_5 C37_5 C40_5 F10_5 -32.9(19) . . . . ?
C38_5 C37_5 C40_5 F11_5 -158.3(13) . . . . ?
C39_5 C37_5 C38_5 F3_5 178.3(16) . . . . ?
C39_5 C37_5 C38_5 F4_5 59.4(17) . . . . ?
C39_5 C37_5 C38_5 F5_5 -60.3(16) . . . . ?
C39_5 C37_5 C40_5 F9_5 -154.3(15) . . . . ?
C39_5 C37_5 C40_5 F10_5 87.6(16) . . . . ?
C39_5 C37_5 C40_5 F11_5 -37.8(15) . . . . ?
C40_5 C37_5 C38_5 F3_5 -63.8(19) . . . . ?
C40_5 C37_5 C38_5 F4_5 177.3(15) . . . . ?
C40_5 C37_5 C38_5 F5_5 57.5(17) . . . . ?
C40_5 C37_5 C39_5 F6_5 -175.9(14) . . . . ?
C40_5 C37_5 C39_5 F7_5 -51.8(15) . . . . ?
C40_5 C37_5 C39_5 F8_5 77.0(15) . . . . ?
O1_7 Al2 O1_8 C37_8 -71(3) . . . . ?
O1_7 Al2 O1_9 C37_9 -75(2) . . . . ?
O1_7 C37_7 C38_7 F3_7 77.5(18) . . . . ?
O1_7 C37_7 C38_7 F4_7 -47.0(16) . . . . ?
O1_7 C37_7 C38_7 F5_7 -163.6(14) . . . . ?
O1_7 C37_7 C39_7 F6_7 -39.0(17) . . . . ?
O1_7 C37_7 C39_7 F7_7 83.6(16) . . . . ?
O1_7 C37_7 C39_7 F8_7 -156.5(19) . . . . ?
O1_7 C37_7 C40_7 F9_7 -68.2(18) . . . . ?
O1_7 C37_7 C40_7 F10_7 169.7(15) . . . . ?
O1_7 C37_7 C40_7 F11_7 47.6(19) . . . . ?
C38_7 C37_7 C39_7 F6_7 -158.9(14) . . . . ?
C38_7 C37_7 C39_7 F7_7 -36.3(16) . . . . ?
C38_7 C37_7 C39_7 F8_7 84(2) . . . . ?
C38_7 C37_7 C40_7 F9_7 57.0(16) . . . . ?
C38_7 C37_7 C40_7 F10_7 -65.1(16) . . . . ?
C38_7 C37_7 C40_7 F11_7 172.7(14) . . . . ?
C39_7 C37_7 C38_7 F3_7 -163.4(15) . . . . ?
C39_7 C37_7 C38_7 F4_7 72.2(14) . . . . ?
C39_7 C37_7 C38_7 F5_7 -44.4(15) . . . . ?
C39_7 C37_7 C40_7 F9_7 174.1(14) . . . . ?
C39_7 C37_7 C40_7 F10_7 52.0(16) . . . . ?
C39_7 C37_7 C40_7 F11_7 -70.1(16) . . . . ?
C40_7 C37_7 C38_7 F3_7 -51.2(17) . . . . ?
C40_7 C37_7 C38_7 F4_7 -175.6(12) . . . . ?
C40_7 C37_7 C38_7 F5_7 67.7(14) . . . . ?
C40_7 C37_7 C39_7 F6_7 83.9(15) . . . . ?
C40_7 C37_7 C39_7 F7_7 -153.5(14) . . . . ?
C40_7 C37_7 C39_7 F8_7 -34(2) . . . . ?
O1_10 Al1 O1_2 C37_2 -48.1(11) . . . . ?
O1_10 Al1 O1_11 C37_11 50(4) . . . . ?
O1_10 C37_10 C38_10 F3_10 72.5(14) . . . . ?
O1_10 C37_10 C38_10 F4_10 -49.5(16) . . . . ?
O1_10 C37_10 C38_10 F5_10 -169.5(13) . . . . ?
O1_10 C37_10 C39_10 F6_10 75.3(18) . . . . ?
O1_10 C37_10 C39_10 F7_10 -163.0(13) . . . . ?
O1_10 C37_10 C39_10 F8_10 -41.2(18) . . . . ?
O1_10 C37_10 C40_10 F9_10 -43.7(15) . . . . ?
O1_10 C37_10 C40_10 F10_10 -163.2(12) . . . . ?
O1_10 C37_10 C40_10 F11_10 74.5(12) . . . . ?
C38_10 C37_10 C39_10 F6_10 -43.9(17) . . . . ?
C38_10 C37_10 C39_10 F7_10 77.9(13) . . . . ?
C38_10 C37_10 C39_10 F8_10 -160.3(14) . . . . ?
C38_10 C37_10 C40_10 F9_10 72.2(14) . . . . ?
C38_10 C37_10 C40_10 F10_10 -47.4(14) . . . . ?
C38_10 C37_10 C40_10 F11_10 -169.6(10) . . . . ?
C39_10 C37_10 C38_10 F3_10 -162.3(12) . . . . ?
C39_10 C37_10 C38_10 F4_10 75.7(15) . . . . ?
C39_10 C37_10 C38_10 F5_10 -44.3(15) . . . . ?
C39_10 C37_10 C40_10 F9_10 -168.5(12) . . . . ?
C39_10 C37_10 C40_10 F10_10 72.0(13) . . . . ?
C39_10 C37_10 C40_10 F11_10 -50.3(12) . . . . ?
C40_10 C37_10 C38_10 F3_10 -44.5(15) . . . . ?
C40_10 C37_10 C38_10 F4_10 -166.5(13) . . . . ?
C40_10 C37_10 C38_10 F5_10 73.5(14) . . . . ?
C40_10 C37_10 C39_10 F6_10 -165.0(15) . . . . ?
C40_10 C37_10 C39_10 F7_10 -43.2(13) . . . . ?
C40_10 C37_10 C39_10 F8_10 78.6(15) . . . . ?
O1_1 Al1 O1_2 C37_2 -56.8(10) . . . . ?
O1_1 Al1 O1_3 C37_3 -36(3) . . . . ?
O1_1 C37_1 C38_1 F3_1 49.9(14) . . . . ?
O1_1 C37_1 C38_1 F4_1 -73.0(14) . . . . ?
O1_1 C37_1 C38_1 F5_1 169.9(11) . . . . ?
O1_1 C37_1 C39_1 F6_1 37.4(14) . . . . ?
O1_1 C37_1 C39_1 F7_1 157.3(10) . . . . ?
O1_1 C37_1 C39_1 F8_1 -80.0(11) . . . . ?
O1_1 C37_1 C40_1 F9_1 -81.9(14) . . . . ?
O1_1 C37_1 C40_1 F10_1 157.8(13) . . . . ?
O1_1 C37_1 C40_1 F11_1 33.3(14) . . . . ?
C38_1 C37_1 C39_1 F6_1 -78.8(14) . . . . ?
C38_1 C37_1 C39_1 F7_1 41.1(13) . . . . ?
C38_1 C37_1 C39_1 F8_1 163.8(9) . . . . ?
C38_1 C37_1 C40_1 F9_1 39.3(13) . . . . ?
C38_1 C37_1 C40_1 F10_1 -81.0(14) . . . . ?
C38_1 C37_1 C40_1 F11_1 154.6(10) . . . . ?
C39_1 C37_1 C38_1 F3_1 164.3(12) . . . . ?
C39_1 C37_1 C38_1 F4_1 41.3(15) . . . . ?
C39_1 C37_1 C38_1 F5_1 -75.7(13) . . . . ?
C39_1 C37_1 C40_1 F9_1 162.7(11) . . . . ?
C39_1 C37_1 C40_1 F10_1 42.4(15) . . . . ?
C39_1 C37_1 C40_1 F11_1 -82.1(11) . . . . ?
C40_1 C37_1 C38_1 F3_1 -75.2(14) . . . . ?
C40_1 C37_1 C38_1 F4_1 161.9(13) . . . . ?
C40_1 C37_1 C38_1 F5_1 44.9(13) . . . . ?
C40_1 C37_1 C39_1 F6_1 159.1(12) . . . . ?
C40_1 C37_1 C39_1 F7_1 -81.0(11) . . . . ?
C40_1 C37_1 C39_1 F8_1 41.7(11) . . . . ?
O1_11 Al1 O1_2 C37_2 84.0(12) . . . . ?
O1_11 Al1 O1_10 C37_10 137(3) . . . . ?
O1_11 C37_11 C38_11 F3_11 69.3(16) . . . . ?
O1_11 C37_11 C38_11 F4_11 -52.2(16) . . . . ?
O1_11 C37_11 C38_11 F5_11 -170.8(14) . . . . ?
O1_11 C37_11 C39_11 F6_11 76.5(15) . . . . ?
O1_11 C37_11 C39_11 F7_11 -41.5(19) . . . . ?
O1_11 C37_11 C39_11 F8_11 -161.2(16) . . . . ?
O1_11 C37_11 C40_11 F9_11 -38.7(16) . . . . ?
O1_11 C37_11 C40_11 F10_11 -160.3(16) . . . . ?
O1_11 C37_11 C40_11 F11_11 78.2(17) . . . . ?
C38_11 C37_11 C39_11 F6_11 -42.2(14) . . . . ?
C38_11 C37_11 C39_11 F7_11 -160.2(14) . . . . ?
C38_11 C37_11 C39_11 F8_11 80.1(15) . . . . ?
C38_11 C37_11 C40_11 F9_11 77.6(13) . . . . ?
C38_11 C37_11 C40_11 F10_11 -44.0(16) . . . . ?
C38_11 C37_11 C40_11 F11_11 -165.5(14) . . . . ?
C39_11 C37_11 C38_11 F3_11 -168.7(13) . . . . ?
C39_11 C37_11 C38_11 F4_11 69.8(15) . . . . ?
C39_11 C37_11 C38_11 F5_11 -48.8(15) . . . . ?
C39_11 C37_11 C40_11 F9_11 -160.6(11) . . . . ?
C39_11 C37_11 C40_11 F10_11 77.7(15) . . . . ?
C39_11 C37_11 C40_11 F11_11 -43.8(16) . . . . ?
C40_11 C37_11 C38_11 F3_11 -48.9(15) . . . . ?
C40_11 C37_11 C38_11 F4_11 -170.4(13) . . . . ?
C40_11 C37_11 C38_11 F5_11 71.0(14) . . . . ?
C40_11 C37_11 C39_11 F6_11 -163.0(11) . . . . ?
C40_11 C37_11 C39_11 F7_11 78.9(16) . . . . ?
C40_11 C37_11 C39_11 F8_11 -40.7(16) . . . . ?
O1_3 Al1 O1_2 C37_2 78.0(11) . . . . ?
O1_3 Al1 O1_1 C37_1 85(2) . . . . ?
O1_3 C37_3 C38_3 F3_3 78.8(15) . . . . ?
O1_3 C37_3 C38_3 F4_3 -39.9(14) . . . . ?
O1_3 C37_3 C38_3 F5_3 -158.6(12) . . . . ?
O1_3 C37_3 C39_3 F6_3 76.8(13) . . . . ?
O1_3 C37_3 C39_3 F7_3 -42.2(15) . . . . ?
O1_3 C37_3 C39_3 F8_3 -165.4(11) . . . . ?
O1_3 C37_3 C40_3 F9_3 -40.2(15) . . . . ?
O1_3 C37_3 C40_3 F10_3 -162.3(14) . . . . ?
O1_3 C37_3 C40_3 F11_3 78.0(14) . . . . ?
C38_3 C37_3 C39_3 F6_3 -44.7(12) . . . . ?
C38_3 C37_3 C39_3 F7_3 -163.8(12) . . . . ?
C38_3 C37_3 C39_3 F8_3 73.0(12) . . . . ?
C38_3 C37_3 C40_3 F9_3 83.3(12) . . . . ?
C38_3 C37_3 C40_3 F10_3 -38.9(14) . . . . ?
C38_3 C37_3 C40_3 F11_3 -158.5(10) . . . . ?
C39_3 C37_3 C38_3 F3_3 -161.5(12) . . . . ?
C39_3 C37_3 C38_3 F4_3 79.8(11) . . . . ?
C39_3 C37_3 C38_3 F5_3 -38.9(13) . . . . ?
C39_3 C37_3 C40_3 F9_3 -160.6(11) . . . . ?
C39_3 C37_3 C40_3 F10_3 77.3(13) . . . . ?
C39_3 C37_3 C40_3 F11_3 -42.4(12) . . . . ?
C40_3 C37_3 C38_3 F3_3 -46.1(14) . . . . ?
C40_3 C37_3 C38_3 F4_3 -164.8(10) . . . . ?
C40_3 C37_3 C38_3 F5_3 76.5(12) . . . . ?
C40_3 C37_3 C39_3 F6_3 -159.5(10) . . . . ?
C40_3 C37_3 C39_3 F7_3 81.5(13) . . . . ?
C40_3 C37_3 C39_3 F8_3 -41.7(12) . . . . ?

loop_
_exptl_oxdiff_crystal_face_indexfrac_h
_exptl_oxdiff_crystal_face_indexfrac_k
_exptl_oxdiff_crystal_face_indexfrac_l
_exptl_oxdiff_crystal_face_x
_exptl_oxdiff_crystal_face_y
_exptl_oxdiff_crystal_face_z
3.7851 -3.0970 9.4457 -1.0000 0.0034 0.0010
9.0243 -2.4105 2.5307 -0.7676 0.0026 0.6410
-9.5543 0.0489 7.3817 -0.0010 0.0000 -1.0000
-10.1350 7.5159 1.5320 0.3551 0.6109 -0.7076
-1.6049 -8.6207 8.5145 -0.4113 -0.7064 -0.5761
9.3551 0.3779 -7.5820 0.0209 0.0350 0.9992
9.2761 -8.8314 0.2440 -0.4181 -0.7189 0.5553
-5.2375 0.8466 -7.0585 0.9480 -0.2049 -0.2435
0.6028 -0.8223 10.6391 -0.9485 0.2050 -0.2416
7.5507 -0.7600 3.9338 -0.8335 0.1802 0.5223
-1.1830 -7.9382 -1.1659 0.3879 -0.8796 -0.2754
6.3966 -7.0077 -6.7630 0.3409 -0.7721 0.5363
-3.2619 8.1357 4.6427 -0.3966 0.8989 -0.1864
3.6306 7.0646 -0.9487 -0.3457 0.7843 0.5151
0.2716 8.5621 -9.4804 0.5872 0.6474 0.4858
2.9237 -1.2527 -10.9556 0.7920 -0.3557 0.4962
-4.8120 -1.3372 -5.8653 0.8718 -0.3918 -0.2940
